data_7019801
loop_
_publ_author_name
'Hu, Bing'
'Zou, Guo-Dong'
'Feng, Mei-Ling'
'Huang, Xiao-Ying'

_publ_section_title
;
 Inorganic-organic hybrid compounds based on novel lanthanide-antimony
 oxohalide nanoclusters.
;
_journal_issue 33
_journal_name_full 'Dalton transactions (Cambridge, England : 2003)'
_journal_page_first 9879
_journal_page_last 9881
_journal_paper_doi 10.1039/c2dt30563a
_journal_volume 41
_journal_year 2012
_chemical_formula_moiety '5(C6 H8 N), 10(C36 H24 Fe N6), C72 H24 Cl61 O138 Pr20 S12 Sb60, 80(H2 O)'
_chemical_formula_sum 'C462 H464 Cl61 Fe10 N65 O218 Pr20 S12 Sb60'
_chemical_formula_weight 23643.85
_chemical_name_systematic
;
?
;
_space_group_IT_number 86
_symmetry_cell_setting tetragonal
_symmetry_space_group_name_Hall '-P 4bc'
_symmetry_space_group_name_H-M 'P 42/n :2'
_atom_sites_solution_hydrogens geom
_atom_sites_solution_primary direct
_atom_sites_solution_secondary difmap
_audit_creation_method SHELXL-97
_cell_angle_alpha 90.00
_cell_angle_beta 90.00
_cell_angle_gamma 90.00
_cell_formula_units_Z 2
_cell_length_a 43.6051(6)
_cell_length_b 43.6051(6)
_cell_length_c 19.3474(5)
_cell_measurement_reflns_used 9787
_cell_measurement_temperature 295(2)
_cell_measurement_theta_max 29.1542
_cell_measurement_theta_min 2.2986
_cell_volume 36787.2(12)
_computing_cell_refinement 'CrysAlis CCD (Oxford Diffraction, 2006)'
_computing_data_collection 'CrysAlis CCD (Oxford Diffraction, 2006)'
_computing_data_reduction 'CrysAlis RED (Oxford Diffraction, 2006)'
_computing_molecular_graphics 'DIAMOND. Version 3.0. Crystal Impact'
_computing_publication_material 'Windows Word 2003'
_computing_structure_refinement 'SHELXL-97 (Sheldrick, 1997)'
_computing_structure_solution 'SHELXS-97 (Sheldrick, 1990)'
_diffrn_ambient_temperature 295(2)
_diffrn_detector_area_resol_mean 16.2083
_diffrn_measured_fraction_theta_full 0.998
_diffrn_measured_fraction_theta_max 0.998
_diffrn_measurement_device_type 'Xcalibur, Eos'
_diffrn_measurement_method '\w scans'
_diffrn_radiation_monochromator graphite
_diffrn_radiation_source 'fine-focus sealed tube'
_diffrn_radiation_type MoK\a
_diffrn_radiation_wavelength 0.71073
_diffrn_reflns_av_R_equivalents 0.0932
_diffrn_reflns_av_sigmaI/netI 0.1653
_diffrn_reflns_limit_h_max 45
_diffrn_reflns_limit_h_min -39
_diffrn_reflns_limit_k_max 53
_diffrn_reflns_limit_k_min -36
_diffrn_reflns_limit_l_max 20
_diffrn_reflns_limit_l_min -23
_diffrn_reflns_number 86949
_diffrn_reflns_theta_full 26.00
_diffrn_reflns_theta_max 26.00
_diffrn_reflns_theta_min 2.34
_exptl_absorpt_coefficient_mu 3.979
_exptl_absorpt_correction_T_max 1.00000
_exptl_absorpt_correction_T_min 0.98500
_exptl_absorpt_correction_type multi-scan
_exptl_absorpt_process_details 'CrysAlis CCD; Oxford, 2006'
_exptl_crystal_colour 'dark red'
_exptl_crystal_density_diffrn 2.135
_exptl_crystal_density_method 'not measured'
_exptl_crystal_description prism
_exptl_crystal_F_000 22328
_exptl_crystal_size_max 0.22
_exptl_crystal_size_mid 0.12
_exptl_crystal_size_min 0.08
_refine_diff_density_max 2.233
_refine_diff_density_min -1.155
_refine_diff_density_rms 0.228
_refine_ls_extinction_method none
_refine_ls_goodness_of_fit_ref 1.055
_refine_ls_hydrogen_treatment constr
_refine_ls_matrix_type full
_refine_ls_number_parameters 1897
_refine_ls_number_reflns 36081
_refine_ls_number_restraints 667
_refine_ls_restrained_S_all 1.046
_refine_ls_R_factor_all 0.1607
_refine_ls_R_factor_gt 0.0754
_refine_ls_shift/su_max 0.001
_refine_ls_shift/su_mean 0.000
_refine_ls_structure_factor_coef Fsqd
_refine_ls_weighting_details 'calc w=1/[\s^2^(Fo^2^)+(0.0500P)^2^+190.0000P] where P=(Fo^2^+2Fc^2^)/3'
_refine_ls_weighting_scheme calc
_refine_ls_wR_factor_gt 0.1556
_refine_ls_wR_factor_ref 0.1973
_reflns_number_gt 18455
_reflns_number_total 36081
_reflns_threshold_expression >2sigma(I)
_cod_data_source_file c2dt30563a.txt
_cod_data_source_block compound-1
_cod_depositor_comments
;
The following automatic conversions were performed:

'_symmetry_cell_setting' value 'Tetragonal' changed to 'tetragonal'
according to /home/saulius/struct/CIF-dictionaries/cif_core.dic
dictionary named 'cif_core.dic' version 2.4.1 from 2010-06-29.

Automatic conversion script
Id: cif_fix_values 1891 2012-01-12 08:04:46Z andrius 
;
_cod_original_sg_symbol_Hall '-P 4bc '
_cod_original_sg_symbol_H-M 'P 42/n'
_cod_database_code 7019801

loop_
_symmetry_equiv_pos_as_xyz
'x, y, z'
'-y, x+1/2, z+1/2'
'-x+1/2, -y+1/2, z'
'y+1/2, -x, z+1/2'
'-x, -y, -z'
'y, -x-1/2, -z-1/2'
'x-1/2, y-1/2, -z'
'-y-1/2, x, -z-1/2'

loop_
_atom_site_label
_atom_site_type_symbol
_atom_site_fract_x
_atom_site_fract_y
_atom_site_fract_z
_atom_site_U_iso_or_equiv
_atom_site_adp_type
_atom_site_occupancy
_atom_site_symmetry_multiplicity
_atom_site_calc_flag
_atom_site_refinement_flags
Pr1 Pr 0.52697(2) 0.12422(2) 0.21303(5) 0.0420(3) Uani 1 1 d .
Pr2 Pr 0.54545(2) 0.23385(2) 0.22163(4) 0.0353(2) Uani 1 1 d .
Pr3 Pr 0.60463(2) 0.16364(2) 0.36442(4) 0.0350(2) Uani 1 1 d .
Pr4 Pr 0.49938(2) 0.18246(2) 0.41574(5) 0.0342(2) Uani 1 1 d .
Pr5 Pr 0.30311(2) 0.23740(2) 0.66054(5) 0.0374(2) Uani 1 1 d .
Sb1 Sb 0.57482(3) 0.08465(3) 0.34213(6) 0.0423(3) Uani 1 1 d .
Sb2 Sb 0.49445(3) 0.09804(3) 0.38296(6) 0.0383(3) Uani 1 1 d .
Sb3 Sb 0.45123(2) 0.15139(3) 0.27570(6) 0.0386(3) Uani 1 1 d .
Sb4 Sb 0.48688(3) 0.18869(3) 0.12909(5) 0.0398(3) Uani 1 1 d .
Sb5 Sb 0.56658(3) 0.17528(3) 0.08978(6) 0.0467(3) Uani 1 1 d .
Sb6 Sb 0.61153(3) 0.12326(3) 0.19612(6) 0.0435(3) Uani 1 1 d .
Sb7 Sb 0.55395(3) 0.12746(3) 0.49505(5) 0.0370(3) Uani 1 1 d .
Sb8 Sb 0.46580(2) 0.23307(3) 0.28221(5) 0.0352(3) Uani 1 1 d .
Sb9 Sb 0.62516(3) 0.20479(3) 0.20290(6) 0.0411(3) Uani 1 1 d .
Sb10 Sb 0.52603(3) 0.26213(2) 0.39429(5) 0.0358(3) Uani 1 1 d .
Sb11 Sb 0.60610(3) 0.24832(3) 0.35748(5) 0.0365(3) Uani 1 1 d .
Sb12 Sb 0.56884(2) 0.20941(3) 0.50331(5) 0.0338(3) Uani 1 1 d .
Sb13 Sb 0.27006(3) 0.15802(2) 0.68496(5) 0.0344(3) Uani 1 1 d .
Sb14 Sb 0.18961(3) 0.17940(3) 0.68323(5) 0.0355(3) Uani 1 1 d .
Sb15 Sb 0.24148(3) 0.20949(3) 0.55117(5) 0.0360(3) Uani 1 1 d .
Fe1 Fe 0.53845(6) 0.09558(6) 0.78558(11) 0.0404(6) Uani 1 1 d .
Fe2 Fe 0.40259(6) 0.34361(5) 0.24098(12) 0.0375(6) Uani 1 1 d .
Fe3 Fe 0.7500 0.2500 0.69333(15) 0.0375(8) Uani 1 2 d S
Cl1 Cl 0.54430(9) 0.17510(10) 0.3041(2) 0.0397(10) Uani 1 1 d .
Cl2 Cl 0.51090(12) 0.12267(14) 0.0680(2) 0.0710(16) Uani 1 1 d .
Cl3 Cl 0.55825(16) 0.06792(15) 0.1794(3) 0.094(2) Uani 1 1 d .
Cl4 Cl 0.47202(11) 0.08485(11) 0.2282(3) 0.0580(13) Uani 1 1 d .
Cl5 Cl 0.52985(12) 0.23783(13) 0.0692(2) 0.0694(16) Uani 1 1 d .
Cl6 Cl 0.51233(12) 0.29128(11) 0.2387(3) 0.0625(14) Uani 1 1 d .
Cl7 Cl 0.66070(10) 0.19996(12) 0.3510(2) 0.0567(13) Uani 1 1 d .
Cl8 Cl 0.64554(12) 0.10987(13) 0.3363(3) 0.0719(16) Uani 1 1 d .
Cl9 Cl 0.51087(12) 0.17907(12) 0.5695(2) 0.0590(13) Uani 1 1 d .
Cl10 Cl 0.30314(12) 0.23514(11) 0.5030(2) 0.0604(14) Uani 1 1 d .
Cl11 Cl 0.2500 0.2500 0.7500 0.046(2) Uani 1 4 d S
Cl12 Cl 0.63628(12) 0.16481(15) 0.0818(2) 0.0772(18) Uani 1 1 d .
Cl13 Cl 0.41964(11) 0.19962(13) 0.1864(3) 0.0664(15) Uani 1 1 d .
Cl14 Cl 0.57662(12) 0.28144(11) 0.4898(2) 0.0627(14) Uani 1 1 d .
Cl15 Cl 0.54153(13) 0.05956(12) 0.4712(3) 0.0746(16) Uani 1 1 d .
Cl16 Cl 0.22231(12) 0.14061(11) 0.5705(2) 0.0578(13) Uani 1 1 d .
S1 S 0.66485(11) 0.14044(11) 0.6511(2) 0.0458(12) Uani 1 1 d .
S2 S 0.39918(11) 0.17418(11) 0.5585(2) 0.0487(12) Uani 1 1 d .
S3 S 0.39423(13) 0.25530(14) 0.5249(3) 0.0709(16) Uani 1 1 d .
O1 O 0.4866(2) 0.1370(2) 0.3313(5) 0.039(3) Uani 1 1 d .
O2 O 0.4797(2) 0.1556(2) 0.1981(5) 0.036(3) Uani 1 1 d .
O3 O 0.5303(2) 0.1792(2) 0.1519(5) 0.037(3) Uani 1 1 d .
O4 O 0.5739(2) 0.1381(3) 0.1483(5) 0.039(3) Uani 1 1 d .
O5 O 0.5822(2) 0.1185(3) 0.2746(5) 0.047(3) Uani 1 1 d .
O6 O 0.5316(2) 0.0949(2) 0.3212(5) 0.042(3) Uani 1 1 d .
O7 O 0.5144(2) 0.1282(2) 0.4474(5) 0.036(3) Uani 1 1 d .
O8 O 0.4631(2) 0.1907(2) 0.3178(5) 0.037(3) Uani 1 1 d .
O9 O 0.4909(2) 0.2206(2) 0.1995(5) 0.037(3) Uani 1 1 d .
O10 O 0.5850(2) 0.2047(3) 0.1549(5) 0.038(3) Uani 1 1 d .
O11 O 0.6208(3) 0.1630(2) 0.2416(5) 0.042(3) Uani 1 1 d .
O12 O 0.5788(2) 0.1170(2) 0.4126(5) 0.038(3) Uani 1 1 d .
O13 O 0.5592(2) 0.1699(2) 0.4569(4) 0.031(3) Uani 1 1 d .
O14 O 0.5071(2) 0.2322(2) 0.3273(5) 0.034(3) Uani 1 1 d .
O15 O 0.5998(2) 0.2176(2) 0.2836(5) 0.039(3) Uani 1 1 d .
O16 O 0.5965(2) 0.2139(2) 0.4217(5) 0.033(3) Uani 1 1 d .
O17 O 0.5330(2) 0.2247(2) 0.4496(5) 0.029(2) Uani 1 1 d .
O18 O 0.5629(2) 0.2580(2) 0.3356(5) 0.034(3) Uani 1 1 d .
O19 O 0.2859(2) 0.1890(2) 0.7503(5) 0.044(3) Uani 1 1 d .
O20 O 0.2716(2) 0.1940(2) 0.6187(5) 0.035(3) Uani 1 1 d .
O21 O 0.2500 0.2500 0.5965(7) 0.036(4) Uani 1 2 d S
O22 O 0.2068(2) 0.2101(2) 0.6183(5) 0.036(3) Uani 1 1 d .
O23 O 0.2292(2) 0.1695(2) 0.7267(5) 0.036(3) Uani 1 1 d .
O24 O 0.4697(3) 0.2318(3) 0.4395(9) 0.092(5) Uani 1 1 d D
O25 O 0.4256(5) 0.2432(4) 0.3922(8) 0.139(9) Uani 1 1 d D
O26 O 0.3810(4) 0.2733(4) 0.7185(7) 0.123(7) Uani 1 1 d D
O27 O 0.3495(3) 0.2668(3) 0.6367(7) 0.074(4) Uani 1 1 d D
O28 O 0.4442(3) 0.1158(3) 0.4457(6) 0.066(4) Uani 1 1 d D
O29 O 0.4513(3) 0.1654(3) 0.4607(6) 0.061(4) Uani 1 1 d D
O30 O 0.3371(5) 0.1583(4) 0.6956(9) 0.142(9) Uani 1 1 d D
O31 O 0.3431(3) 0.1989(3) 0.6354(6) 0.068(4) Uani 1 1 d D
O32 O 0.6258(3) 0.1554(3) 0.4744(6) 0.050(3) Uani 1 1 d .
O33 O 0.6076(3) 0.1653(3) 0.5783(6) 0.073(4) Uani 1 1 d .
O34 O 0.7306(3) 0.0822(3) 0.6839(6) 0.070(4) Uani 1 1 d D
O35 O 0.7168(3) 0.1219(3) 0.7474(6) 0.079(5) Uani 1 1 d D
N1 N 0.5680(3) 0.0975(3) 0.8628(7) 0.040(3) Uani 1 1 d .
N2 N 0.5753(4) 0.0814(3) 0.7348(7) 0.046(4) Uani 1 1 d .
N3 N 0.5053(3) 0.1139(3) 0.8414(6) 0.042(3) Uani 1 1 d U
N4 N 0.5473(3) 0.1384(3) 0.7651(7) 0.048(4) Uani 1 1 d .
N5 N 0.5269(3) 0.0537(3) 0.8065(7) 0.047(4) Uani 1 1 d .
N6 N 0.5115(3) 0.0887(4) 0.7056(7) 0.050(4) Uani 1 1 d .
N7 N 0.3675(3) 0.3509(3) 0.1803(6) 0.038(3) Uani 1 1 d .
N8 N 0.4161(3) 0.3163(3) 0.1658(6) 0.038(3) Uani 1 1 d .
N9 N 0.4281(3) 0.3767(3) 0.2046(6) 0.036(3) Uani 1 1 d .
N10 N 0.4383(3) 0.3380(3) 0.3020(7) 0.043(4) Uani 1 1 d .
N11 N 0.3862(3) 0.3679(3) 0.3168(7) 0.042(4) Uani 1 1 d .
N12 N 0.3794(3) 0.3114(3) 0.2876(7) 0.040(3) Uani 1 1 d .
N13 N 0.7924(3) 0.2335(3) 0.6874(7) 0.042(4) Uani 1 1 d .
N14 N 0.7647(3) 0.2796(3) 0.6223(6) 0.041(4) Uani 1 1 d .
N15 N 0.7376(4) 0.2228(3) 0.7686(6) 0.051(4) Uani 1 1 d .
C1 C 0.4434(4) 0.2401(5) 0.4434(10) 0.071(5) Uani 1 1 d DU
C2 C 0.4316(5) 0.2467(5) 0.5099(11) 0.070(5) Uani 1 1 d U
C3 C 0.4488(6) 0.2478(5) 0.5685(11) 0.083(5) Uani 1 1 d U
H3A H 0.4697 0.2438 0.5715 0.099 Uiso 1 1 calc R
C4 C 0.4305(6) 0.2554(5) 0.6203(12) 0.086(5) Uani 1 1 d U
H4A H 0.4387 0.2577 0.6643 0.104 Uiso 1 1 calc R
C5 C 0.3994(5) 0.2601(5) 0.6106(10) 0.071(5) Uani 1 1 d U
C6 C 0.3755(4) 0.2675(5) 0.6565(8) 0.068(5) Uani 1 1 d DU
C7 C 0.4383(4) 0.1403(3) 0.4709(10) 0.051(4) Uani 1 1 d DU
C8 C 0.4127(4) 0.1408(4) 0.5235(9) 0.053(4) Uani 1 1 d U
C9 C 0.3960(4) 0.1156(5) 0.5496(10) 0.062(4) Uani 1 1 d U
H9A H 0.3993 0.0953 0.5367 0.074 Uiso 1 1 calc R
C10 C 0.3739(5) 0.1252(5) 0.5977(9) 0.063(4) Uani 1 1 d U
H10A H 0.3615 0.1115 0.6217 0.075 Uiso 1 1 calc R
C11 C 0.3721(4) 0.1557(5) 0.6065(10) 0.060(4) Uani 1 1 d U
C12 C 0.3498(5) 0.1718(4) 0.6493(10) 0.062(4) Uani 1 1 d DU
C13 C 0.6262(4) 0.1527(4) 0.5385(9) 0.046(4) Uani 1 1 d U
C14 C 0.6518(4) 0.1356(4) 0.5671(8) 0.043(4) Uani 1 1 d U
C15 C 0.6688(4) 0.1143(4) 0.5343(8) 0.047(4) Uani 1 1 d U
H15A H 0.6654 0.1086 0.4886 0.056 Uiso 1 1 calc R
C16 C 0.6921(4) 0.1013(4) 0.5753(9) 0.052(4) Uani 1 1 d U
H16A H 0.7053 0.0860 0.5600 0.062 Uiso 1 1 calc R
C17 C 0.6933(4) 0.1136(4) 0.6395(8) 0.043(4) Uani 1 1 d U
C18 C 0.7156(4) 0.1063(3) 0.6954(7) 0.047(4) Uani 1 1 d DU
C19 C 0.5642(5) 0.1042(4) 0.9307(9) 0.054(5) Uani 1 1 d .
H19A H 0.5447 0.1091 0.9466 0.065 Uiso 1 1 calc R
C20 C 0.5891(6) 0.1040(5) 0.9785(10) 0.070(7) Uani 1 1 d .
H20A H 0.5858 0.1092 1.0245 0.084 Uiso 1 1 calc R
C21 C 0.6172(5) 0.0962(5) 0.9573(11) 0.076(7) Uani 1 1 d U
H21A H 0.6331 0.0956 0.9892 0.092 Uiso 1 1 calc R
C22 C 0.6231(5) 0.0890(4) 0.8890(11) 0.057(5) Uani 1 1 d U
C23 C 0.6516(5) 0.0819(5) 0.8618(13) 0.079(7) Uani 1 1 d .
H23A H 0.6685 0.0832 0.8908 0.095 Uiso 1 1 calc R
C24 C 0.6561(5) 0.0733(5) 0.7975(14) 0.074(7) Uani 1 1 d .
H24A H 0.6756 0.0680 0.7819 0.088 Uiso 1 1 calc R
C25 C 0.6295(5) 0.0721(4) 0.7510(11) 0.062(6) Uani 1 1 d .
C26 C 0.6315(5) 0.0634(5) 0.6778(13) 0.084(8) Uani 1 1 d .
H26A H 0.6499 0.0573 0.6581 0.101 Uiso 1 1 calc R
C27 C 0.6044(6) 0.0647(4) 0.6390(11) 0.068(6) Uani 1 1 d .
H27A H 0.6051 0.0599 0.5921 0.081 Uiso 1 1 calc R
C28 C 0.5774(5) 0.0727(4) 0.6679(9) 0.061(6) Uani 1 1 d .
H28A H 0.5597 0.0721 0.6411 0.074 Uiso 1 1 calc R
C29 C 0.6013(4) 0.0809(4) 0.7747(9) 0.042(4) Uani 1 1 d .
C30 C 0.5981(5) 0.0901(4) 0.8431(9) 0.050(5) Uani 1 1 d .
C31 C 0.5342(4) 0.0356(4) 0.8600(9) 0.055(5) Uani 1 1 d .
H31A H 0.5465 0.0437 0.8948 0.066 Uiso 1 1 calc R
C32 C 0.5245(6) 0.0054(5) 0.8662(13) 0.089(8) Uani 1 1 d .
H32A H 0.5289 -0.0052 0.9068 0.107 Uiso 1 1 calc R
C33 C 0.5086(7) -0.0095(6) 0.8154(14) 0.098(9) Uani 1 1 d .
H33A H 0.5038 -0.0303 0.8175 0.118 Uiso 1 1 calc R
C34 C 0.5000(5) 0.0095(6) 0.7591(12) 0.073(7) Uani 1 1 d .
C35 C 0.4835(7) -0.0027(6) 0.7043(14) 0.099(9) Uani 1 1 d .
H35A H 0.4772 -0.0230 0.7056 0.118 Uiso 1 1 calc R
C36 C 0.4769(6) 0.0139(7) 0.6518(12) 0.098(9) Uani 1 1 d .
H36A H 0.4669 0.0047 0.6147 0.117 Uiso 1 1 calc R
C37 C 0.4842(5) 0.0474(6) 0.6471(11) 0.077(7) Uani 1 1 d U
C38 C 0.4771(6) 0.0691(6) 0.5975(12) 0.097(9) Uani 1 1 d U
H38A H 0.4661 0.0626 0.5591 0.116 Uiso 1 1 calc R
C39 C 0.4850(5) 0.0989(5) 0.6009(9) 0.069(6) Uani 1 1 d U
H39A H 0.4783 0.1129 0.5679 0.083 Uiso 1 1 calc R
C40 C 0.5038(5) 0.1082(5) 0.6556(8) 0.063(6) Uani 1 1 d .
H40A H 0.5110 0.1283 0.6571 0.075 Uiso 1 1 calc R
C41 C 0.5008(4) 0.0592(5) 0.7009(9) 0.052(5) Uani 1 1 d .
C42 C 0.5098(4) 0.0401(4) 0.7564(10) 0.052(5) Uani 1 1 d .
C43 C 0.4842(4) 0.0998(5) 0.8753(9) 0.055(5) Uani 1 1 d U
H43A H 0.4825 0.0786 0.8730 0.066 Uiso 1 1 calc R
C44 C 0.4631(5) 0.1175(5) 0.9169(10) 0.069(6) Uani 1 1 d U
H44A H 0.4466 0.1078 0.9383 0.083 Uiso 1 1 calc R
C45 C 0.4673(5) 0.1485(5) 0.9252(11) 0.072(6) Uani 1 1 d U
H45A H 0.4546 0.1600 0.9539 0.087 Uiso 1 1 calc R
C46 C 0.4914(6) 0.1620(5) 0.8887(11) 0.073(7) Uani 1 1 d .
C47 C 0.4966(6) 0.1945(6) 0.8941(12) 0.091(8) Uani 1 1 d .
H47A H 0.4843 0.2066 0.9226 0.109 Uiso 1 1 calc R
C48 C 0.5177(7) 0.2062(6) 0.8602(12) 0.104(10) Uani 1 1 d .
H48A H 0.5222 0.2269 0.8657 0.125 Uiso 1 1 calc R
C49 C 0.5348(6) 0.1886(6) 0.8137(11) 0.085(8) Uani 1 1 d .
C50 C 0.5573(6) 0.1999(5) 0.7661(13) 0.093(8) Uani 1 1 d U
H50A H 0.5620 0.2207 0.7677 0.111 Uiso 1 1 calc R
C51 C 0.5723(6) 0.1824(5) 0.7186(12) 0.083(7) Uani 1 1 d U
H51A H 0.5851 0.1909 0.6852 0.100 Uiso 1 1 calc R
C52 C 0.5676(5) 0.1520(4) 0.7227(10) 0.057(5) Uani 1 1 d .
H52A H 0.5793 0.1395 0.6942 0.069 Uiso 1 1 calc R
C53 C 0.5309(4) 0.1578(4) 0.8065(10) 0.052(5) Uani 1 1 d .
C54 C 0.5087(4) 0.1441(4) 0.8482(9) 0.046(5) Uani 1 1 d .
C55 C 0.3764(5) 0.2818(5) 0.2696(10) 0.059(6) Uani 1 1 d .
H55A H 0.3851 0.2752 0.2284 0.071 Uiso 1 1 calc R
C56 C 0.3609(5) 0.2608(5) 0.3102(12) 0.069(6) Uani 1 1 d .
H56A H 0.3583 0.2408 0.2947 0.083 Uiso 1 1 calc R
C57 C 0.3493(6) 0.2692(6) 0.3724(12) 0.091(8) Uani 1 1 d .
H57A H 0.3396 0.2552 0.4013 0.109 Uiso 1 1 calc R
C58 C 0.3529(5) 0.3008(5) 0.3915(11) 0.066(6) Uani 1 1 d .
C59 C 0.3415(6) 0.3128(6) 0.4576(12) 0.091(6) Uani 1 1 d U
H59A H 0.3324 0.2997 0.4894 0.110 Uiso 1 1 calc R
C60 C 0.3444(6) 0.3431(6) 0.4722(12) 0.093(6) Uani 1 1 d U
H60A H 0.3361 0.3508 0.5131 0.112 Uiso 1 1 calc R
C61 C 0.3599(6) 0.3636(6) 0.4257(12) 0.084(6) Uani 1 1 d U
C62 C 0.3637(5) 0.3934(5) 0.4404(11) 0.076(7) Uani 1 1 d .
H62A H 0.3558 0.4021 0.4804 0.091 Uiso 1 1 calc R
C63 C 0.3797(5) 0.4102(5) 0.3939(10) 0.062(6) Uani 1 1 d .
H63A H 0.3839 0.4307 0.4029 0.075 Uiso 1 1 calc R
C64 C 0.3899(4) 0.3972(4) 0.3332(9) 0.050(5) Uani 1 1 d .
H64A H 0.4000 0.4098 0.3018 0.060 Uiso 1 1 calc R
C65 C 0.3713(4) 0.3525(4) 0.3648(9) 0.047(5) Uani 1 1 d .
C66 C 0.3672(4) 0.3202(5) 0.3490(9) 0.049(5) Uani 1 1 d .
C67 C 0.4417(4) 0.3009(5) 0.1618(10) 0.062(6) Uani 1 1 d .
H67A H 0.4566 0.3031 0.1959 0.074 Uiso 1 1 calc R
C68 C 0.4468(5) 0.2803(4) 0.1040(11) 0.059(6) Uani 1 1 d .
H68A H 0.4645 0.2684 0.1026 0.071 Uiso 1 1 calc R
C69 C 0.4260(5) 0.2782(5) 0.0519(10) 0.067(6) Uani 1 1 d .
H69A H 0.4293 0.2652 0.0146 0.080 Uiso 1 1 calc R
C70 C 0.3994(5) 0.2962(5) 0.0560(9) 0.056(5) Uani 1 1 d .
C71 C 0.3733(6) 0.2962(5) 0.0055(10) 0.080(7) Uani 1 1 d U
H71A H 0.3743 0.2832 -0.0325 0.096 Uiso 1 1 calc R
C72 C 0.3496(5) 0.3133(5) 0.0127(11) 0.076(7) Uani 1 1 d U
H72A H 0.3346 0.3128 -0.0215 0.092 Uiso 1 1 calc R
C73 C 0.3450(4) 0.3331(5) 0.0703(10) 0.054(5) Uani 1 1 d U
C74 C 0.3207(5) 0.3522(5) 0.0802(12) 0.071(6) Uani 1 1 d U
H74A H 0.3047 0.3525 0.0483 0.085 Uiso 1 1 calc R
C75 C 0.3195(4) 0.3712(5) 0.1374(11) 0.063(6) Uani 1 1 d .
H75A H 0.3038 0.3855 0.1427 0.076 Uiso 1 1 calc R
C76 C 0.3428(4) 0.3685(4) 0.1875(9) 0.041(4) Uani 1 1 d .
H76A H 0.3408 0.3797 0.2282 0.049 Uiso 1 1 calc R
C77 C 0.3692(4) 0.3330(4) 0.1197(8) 0.038(4) Uani 1 1 d .
C78 C 0.3956(4) 0.3152(4) 0.1124(8) 0.044(5) Uani 1 1 d .
C79 C 0.4417(4) 0.3173(4) 0.3535(8) 0.048(5) Uani 1 1 d .
H79A H 0.4281 0.3011 0.3584 0.057 Uiso 1 1 calc R
C80 C 0.4663(5) 0.3211(5) 0.3995(10) 0.063(6) Uani 1 1 d .
H80A H 0.4683 0.3073 0.4359 0.075 Uiso 1 1 calc R
C81 C 0.4876(5) 0.3439(5) 0.3939(10) 0.067(6) Uani 1 1 d .
H81A H 0.5034 0.3461 0.4257 0.081 Uiso 1 1 calc R
C82 C 0.4842(4) 0.3640(5) 0.3373(10) 0.059(6) Uani 1 1 d .
C83 C 0.5048(5) 0.3903(6) 0.3218(12) 0.074(7) Uani 1 1 d .
H83A H 0.5206 0.3947 0.3524 0.089 Uiso 1 1 calc R
C84 C 0.5015(5) 0.4071(5) 0.2672(12) 0.068(6) Uani 1 1 d .
H84A H 0.5162 0.4216 0.2556 0.082 Uiso 1 1 calc R
C85 C 0.4753(4) 0.4032(5) 0.2257(9) 0.052(5) Uani 1 1 d .
C86 C 0.4697(5) 0.4230(4) 0.1692(10) 0.059(5) Uani 1 1 d .
H86A H 0.4828 0.4393 0.1599 0.070 Uiso 1 1 calc R
C87 C 0.4451(5) 0.4179(4) 0.1294(10) 0.060(6) Uani 1 1 d .
H87A H 0.4422 0.4289 0.0889 0.072 Uiso 1 1 calc R
C88 C 0.4234(4) 0.3953(4) 0.1496(9) 0.047(5) Uani 1 1 d .
H88A H 0.4054 0.3933 0.1243 0.056 Uiso 1 1 calc R
C89 C 0.4546(4) 0.3808(4) 0.2394(9) 0.048(5) Uani 1 1 d .
C90 C 0.4594(4) 0.3604(4) 0.2952(8) 0.038(4) Uani 1 1 d .
C91 C 0.8057(4) 0.2121(4) 0.7223(8) 0.043(4) Uani 1 1 d .
H91A H 0.7949 0.2032 0.7586 0.051 Uiso 1 1 calc R
C92 C 0.8352(5) 0.2015(4) 0.7087(9) 0.059(6) Uani 1 1 d .
H92A H 0.8437 0.1864 0.7365 0.070 Uiso 1 1 calc R
C93 C 0.8518(5) 0.2133(5) 0.6548(11) 0.072(6) Uani 1 1 d .
H93A H 0.8710 0.2057 0.6429 0.087 Uiso 1 1 calc R
C94 C 0.8382(6) 0.2373(6) 0.6188(11) 0.075(7) Uani 1 1 d .
C95 C 0.8521(5) 0.2538(5) 0.5611(11) 0.073(6) Uani 1 1 d .
H95A H 0.8713 0.2475 0.5458 0.087 Uiso 1 1 calc R
C96 C 0.8386(6) 0.2777(6) 0.5286(10) 0.077(7) Uani 1 1 d .
H96A H 0.8490 0.2873 0.4926 0.092 Uiso 1 1 calc R
C97 C 0.8094(5) 0.2886(4) 0.5472(9) 0.059(6) Uani 1 1 d .
C98 C 0.7935(5) 0.3133(5) 0.5202(10) 0.066(6) Uani 1 1 d U
H98A H 0.8027 0.3252 0.4861 0.079 Uiso 1 1 calc R
C99 C 0.7653(5) 0.3206(5) 0.5417(10) 0.064(6) Uani 1 1 d U
H99A H 0.7551 0.3372 0.5225 0.077 Uiso 1 1 calc R
C100 C 0.7514(5) 0.3035(4) 0.5920(9) 0.056(5) Uani 1 1 d U
H10B H 0.7317 0.3089 0.6057 0.067 Uiso 1 1 calc R
C101 C 0.7926(5) 0.2724(4) 0.6007(9) 0.056(5) Uani 1 1 d U
C102 C 0.8079(4) 0.2474(4) 0.6361(9) 0.049(4) Uani 1 1 d U
C103 C 0.7220(4) 0.1958(4) 0.7661(9) 0.058(4) Uani 1 1 d U
H10C H 0.7180 0.1870 0.7233 0.070 Uiso 1 1 calc R
C104 C 0.7118(5) 0.1806(5) 0.8264(10) 0.068(4) Uani 1 1 d U
H10E H 0.7010 0.1623 0.8239 0.081 Uiso 1 1 calc R
C105 C 0.7186(5) 0.1942(5) 0.8900(10) 0.069(4) Uani 1 1 d U
H10F H 0.7127 0.1842 0.9304 0.083 Uiso 1 1 calc R
C106 C 0.7341(5) 0.2222(5) 0.8948(9) 0.064(4) Uani 1 1 d U
C107 C 0.7423(4) 0.2357(4) 0.8304(8) 0.057(4) Uani 1 1 d U
C108 C 0.7425(5) 0.2370(4) 0.9586(9) 0.073(5) Uani 1 1 d U
H10D H 0.7372 0.2279 1.0004 0.088 Uiso 1 1 calc R
N16 N 0.4142(6) 0.1902(8) 0.8076(11) 0.155(8) Uani 0.75 1 d PGU
H16B H 0.4006 0.1927 0.8394 0.186 Uiso 0.75 1 calc PR
C109 C 0.4351(7) 0.2135(5) 0.7938(14) 0.153(8) Uani 0.75 1 d PGDU
C110 C 0.4571(6) 0.2095(6) 0.7426(16) 0.153(8) Uani 0.75 1 d PGU
H11A H 0.4711 0.2251 0.7333 0.183 Uiso 0.75 1 calc PR
C111 C 0.4582(6) 0.1823(8) 0.7051(12) 0.151(8) Uani 0.75 1 d PGU
H11B H 0.4729 0.1797 0.6708 0.182 Uiso 0.75 1 calc PR
C112 C 0.4372(7) 0.1591(6) 0.7189(14) 0.152(8) Uani 0.75 1 d PGU
H11C H 0.4379 0.1409 0.6938 0.182 Uiso 0.75 1 calc PR
C113 C 0.4152(6) 0.1630(6) 0.7702(15) 0.155(8) Uani 0.75 1 d PGU
H11D H 0.4012 0.1475 0.7794 0.186 Uiso 0.75 1 calc PR
C114 C 0.4377(9) 0.2433(7) 0.8375(18) 0.152(11) Uani 0.75 1 d PDU
H11E H 0.4210 0.2441 0.8700 0.228 Uiso 0.75 1 calc PR
H11F H 0.4367 0.2608 0.8074 0.228 Uiso 0.75 1 calc PR
H11G H 0.4568 0.2434 0.8619 0.228 Uiso 0.75 1 calc PR
N17 N 0.6387(6) 0.2278(7) 0.8490(13) 0.112(8) Uani 0.50 1 d PGDU
H17A H 0.6523 0.2200 0.8218 0.134 Uiso 0.50 1 calc PR
C115 C 0.6194(6) 0.2086(5) 0.8864(14) 0.103(8) Uani 0.50 1 d PGDU
C116 C 0.5974(6) 0.2211(7) 0.9302(14) 0.107(8) Uani 0.50 1 d PGDU
H11H H 0.5845 0.2083 0.9553 0.128 Uiso 0.50 1 calc PR
C117 C 0.5948(7) 0.2528(7) 0.9367(15) 0.110(8) Uani 0.50 1 d PGU
H11I H 0.5801 0.2612 0.9660 0.132 Uiso 0.50 1 calc PR
C118 C 0.6142(8) 0.2719(5) 0.8992(17) 0.110(8) Uani 0.50 1 d PGU
H11J H 0.6124 0.2931 0.9035 0.132 Uiso 0.50 1 calc PR
C119 C 0.6361(7) 0.2594(6) 0.8554(15) 0.110(8) Uani 0.50 1 d PGU
H11K H 0.6490 0.2722 0.8303 0.132 Uiso 0.50 1 calc PR
C120 C 0.6241(10) 0.1740(6) 0.884(2) 0.100(11) Uani 0.50 1 d PDU
H12A H 0.6389 0.1691 0.8491 0.150 Uiso 0.50 1 calc PR
H12B H 0.6050 0.1641 0.8734 0.150 Uiso 0.50 1 calc PR
H12C H 0.6313 0.1670 0.9282 0.150 Uiso 0.50 1 calc PR
O36 O 0.4207(4) 0.2041(4) 0.0068(9) 0.112(6) Uani 1 1 d .
H36B H 0.4345 0.2088 0.0336 0.169 Uiso 1 1 d R
H36C H 0.4209 0.1853 0.0093 0.169 Uiso 1 1 d R

loop_
_atom_site_aniso_label
_atom_site_aniso_U_11
_atom_site_aniso_U_22
_atom_site_aniso_U_33
_atom_site_aniso_U_23
_atom_site_aniso_U_13
_atom_site_aniso_U_12
Pr1 0.0357(6) 0.0405(6) 0.0497(6) -0.0023(5) -0.0035(5) 0.0019(5)
Pr2 0.0288(5) 0.0409(6) 0.0362(5) 0.0052(4) 0.0002(4) -0.0046(4)
Pr3 0.0351(6) 0.0413(6) 0.0287(5) 0.0002(4) -0.0008(4) 0.0017(4)
Pr4 0.0311(6) 0.0338(6) 0.0376(5) 0.0064(4) 0.0000(4) -0.0022(4)
Pr5 0.0408(6) 0.0354(6) 0.0361(5) -0.0017(4) -0.0021(4) -0.0011(4)
Sb1 0.0398(7) 0.0319(7) 0.0551(7) -0.0020(5) -0.0018(6) 0.0084(5)
Sb2 0.0362(7) 0.0304(7) 0.0484(7) 0.0036(5) 0.0007(5) -0.0037(5)
Sb3 0.0245(6) 0.0422(7) 0.0492(7) 0.0017(5) -0.0033(5) -0.0057(5)
Sb4 0.0366(7) 0.0497(8) 0.0331(6) 0.0017(5) -0.0099(5) -0.0004(6)
Sb5 0.0449(8) 0.0671(9) 0.0282(6) -0.0030(6) 0.0002(5) 0.0043(6)
Sb6 0.0341(7) 0.0540(8) 0.0422(7) -0.0119(6) 0.0018(5) 0.0098(6)
Sb7 0.0385(7) 0.0377(7) 0.0348(6) 0.0100(5) -0.0028(5) 0.0020(5)
Sb8 0.0288(6) 0.0360(7) 0.0408(6) 0.0059(5) -0.0019(5) 0.0033(5)
Sb9 0.0277(7) 0.0570(8) 0.0385(7) 0.0061(6) 0.0059(5) -0.0050(6)
Sb10 0.0369(7) 0.0289(7) 0.0417(6) 0.0016(5) -0.0010(5) 0.0034(5)
Sb11 0.0311(7) 0.0395(7) 0.0388(6) 0.0027(5) -0.0026(5) -0.0096(5)
Sb12 0.0345(7) 0.0387(7) 0.0284(6) -0.0018(5) -0.0031(5) 0.0014(5)
Sb13 0.0403(7) 0.0311(7) 0.0318(6) 0.0004(5) 0.0037(5) -0.0003(5)
Sb14 0.0368(7) 0.0359(7) 0.0338(6) 0.0022(5) -0.0014(5) -0.0064(5)
Sb15 0.0488(8) 0.0342(7) 0.0250(6) -0.0015(5) -0.0003(5) -0.0050(5)
Fe1 0.0432(16) 0.0421(16) 0.0358(14) 0.0007(11) 0.0034(11) 0.0042(12)
Fe2 0.0400(16) 0.0314(15) 0.0412(14) 0.0025(11) -0.0041(11) 0.0011(11)
Fe3 0.055(2) 0.032(2) 0.0249(17) 0.000 0.000 -0.0013(17)
Cl1 0.032(2) 0.043(3) 0.043(2) -0.0010(19) -0.0039(18) -0.0010(19)
Cl2 0.068(4) 0.102(5) 0.042(3) -0.019(3) -0.013(2) 0.006(3)
Cl3 0.108(6) 0.075(5) 0.100(5) -0.026(4) 0.013(4) 0.000(4)
Cl4 0.046(3) 0.045(3) 0.083(4) -0.010(2) -0.011(3) -0.007(2)
Cl5 0.070(4) 0.090(4) 0.049(3) 0.025(3) 0.001(3) 0.006(3)
Cl6 0.059(3) 0.043(3) 0.086(4) 0.007(3) -0.023(3) 0.005(2)
Cl7 0.038(3) 0.084(4) 0.048(3) -0.011(2) 0.001(2) -0.014(2)
Cl8 0.053(3) 0.088(4) 0.075(4) -0.007(3) -0.003(3) 0.021(3)
Cl9 0.070(4) 0.065(4) 0.042(3) 0.008(2) 0.016(2) -0.004(3)
Cl10 0.078(4) 0.047(3) 0.056(3) -0.004(2) 0.028(3) -0.010(3)
Cl11 0.050(4) 0.050(4) 0.040(5) 0.000 0.000 0.000
Cl12 0.056(4) 0.129(6) 0.047(3) -0.009(3) 0.011(2) 0.012(3)
Cl13 0.040(3) 0.076(4) 0.084(4) 0.013(3) -0.015(3) -0.004(3)
Cl14 0.075(4) 0.046(3) 0.067(3) -0.004(2) -0.017(3) 0.001(3)
Cl15 0.080(4) 0.048(3) 0.097(4) 0.016(3) -0.005(3) 0.009(3)
Cl16 0.063(3) 0.052(3) 0.058(3) -0.006(2) -0.005(2) -0.004(3)
S1 0.047(3) 0.052(3) 0.038(2) 0.003(2) -0.012(2) 0.013(2)
S2 0.051(3) 0.043(3) 0.053(3) -0.001(2) 0.011(2) -0.001(2)
S3 0.056(4) 0.082(4) 0.075(4) -0.006(3) 0.005(3) 0.019(3)
O1 0.052(8) 0.023(6) 0.043(7) 0.004(5) -0.015(5) 0.001(5)
O2 0.028(6) 0.048(7) 0.033(6) 0.011(5) -0.004(5) -0.001(5)
O3 0.024(6) 0.049(8) 0.038(6) -0.002(5) 0.001(5) 0.008(5)
O4 0.033(7) 0.055(8) 0.028(6) -0.004(5) -0.005(5) 0.010(5)
O5 0.039(8) 0.055(8) 0.047(7) 0.001(6) 0.013(6) 0.004(6)
O6 0.025(7) 0.044(8) 0.058(7) -0.001(6) 0.010(5) 0.004(5)
O7 0.027(6) 0.031(7) 0.051(7) 0.005(5) 0.004(5) 0.001(5)
O8 0.038(7) 0.031(7) 0.041(6) -0.004(5) -0.002(5) -0.008(5)
O9 0.029(7) 0.038(7) 0.046(7) -0.005(5) 0.000(5) -0.005(5)
O10 0.031(7) 0.055(8) 0.029(6) 0.003(5) -0.002(5) -0.001(5)
O11 0.048(8) 0.047(8) 0.032(6) 0.000(5) 0.005(5) -0.008(6)
O12 0.031(7) 0.040(7) 0.042(6) 0.003(5) -0.008(5) 0.003(5)
O13 0.044(7) 0.030(6) 0.020(5) 0.002(4) 0.000(5) 0.000(5)
O14 0.019(6) 0.050(7) 0.033(6) -0.003(5) -0.011(4) -0.010(5)
O15 0.047(7) 0.041(7) 0.028(6) -0.004(5) 0.016(5) -0.009(5)
O16 0.032(7) 0.037(7) 0.031(6) 0.008(5) 0.005(5) 0.000(5)
O17 0.028(6) 0.031(6) 0.029(6) 0.005(5) -0.005(4) 0.003(5)
O18 0.028(6) 0.035(7) 0.037(6) 0.006(5) -0.006(5) -0.001(5)
O19 0.039(7) 0.035(7) 0.057(7) -0.006(6) -0.010(6) 0.002(5)
O20 0.036(7) 0.031(7) 0.037(6) 0.007(5) 0.001(5) -0.003(5)
O21 0.063(12) 0.016(8) 0.030(8) 0.000 0.000 -0.012(7)
O22 0.036(7) 0.028(7) 0.045(7) 0.000(5) -0.001(5) 0.000(5)
O23 0.038(7) 0.036(7) 0.034(6) 0.008(5) 0.009(5) 0.004(5)
O24 0.054(11) 0.069(11) 0.154(15) -0.028(10) 0.026(10) -0.017(8)
O25 0.23(2) 0.110(16) 0.074(12) 0.010(10) 0.026(14) 0.094(16)
O26 0.145(18) 0.154(19) 0.069(11) -0.036(11) 0.014(11) -0.048(14)
O27 0.054(10) 0.084(12) 0.084(10) -0.012(8) 0.025(8) 0.014(8)
O28 0.048(9) 0.078(11) 0.072(9) -0.032(8) 0.025(7) -0.008(7)
O29 0.037(8) 0.080(11) 0.065(8) 0.022(7) 0.012(6) -0.019(7)
O30 0.156(19) 0.125(17) 0.146(16) 0.035(13) 0.114(15) 0.061(14)
O31 0.058(10) 0.088(12) 0.058(9) -0.017(8) 0.011(7) 0.014(8)
O32 0.043(8) 0.064(9) 0.044(7) -0.004(6) -0.025(6) 0.007(6)
O33 0.060(10) 0.099(12) 0.060(9) 0.005(8) -0.007(7) 0.044(9)
O34 0.081(11) 0.062(10) 0.067(9) 0.010(7) -0.012(8) 0.030(8)
O35 0.090(12) 0.087(12) 0.061(9) -0.020(8) -0.051(8) 0.028(9)
N1 0.038(9) 0.035(9) 0.047(9) -0.001(7) 0.000(7) 0.001(7)
N2 0.062(11) 0.036(9) 0.041(9) 0.003(7) 0.014(8) 0.000(7)
N3 0.043(9) 0.044(10) 0.039(8) 0.006(7) -0.005(6) 0.007(7)
N4 0.047(10) 0.056(11) 0.040(9) -0.001(8) 0.009(7) 0.005(8)
N5 0.060(11) 0.044(10) 0.036(8) 0.004(7) 0.000(7) 0.004(8)
N6 0.053(11) 0.060(11) 0.036(9) 0.009(8) 0.003(7) 0.003(8)
N7 0.041(9) 0.034(9) 0.041(8) 0.006(7) -0.008(7) -0.012(7)
N8 0.031(9) 0.037(9) 0.046(8) 0.017(6) -0.015(7) -0.001(7)
N9 0.044(9) 0.037(9) 0.028(7) -0.001(6) -0.006(6) 0.005(7)
N10 0.039(9) 0.029(9) 0.062(10) -0.002(7) -0.020(7) 0.007(7)
N11 0.047(10) 0.026(9) 0.053(9) -0.005(7) 0.006(7) 0.003(7)
N12 0.044(9) 0.028(8) 0.047(9) 0.010(7) -0.009(7) -0.008(7)
N13 0.054(10) 0.034(9) 0.039(8) 0.001(7) 0.007(7) -0.015(7)
N14 0.059(11) 0.048(10) 0.015(7) 0.009(6) 0.003(6) -0.004(8)
N15 0.078(13) 0.045(10) 0.028(8) 0.009(7) 0.013(7) 0.007(8)
C1 0.073(11) 0.081(11) 0.058(10) 0.015(9) 0.023(9) 0.001(10)
C2 0.054(10) 0.091(10) 0.064(9) -0.006(9) 0.016(8) -0.006(9)
C3 0.076(10) 0.100(10) 0.072(9) -0.009(9) 0.005(8) 0.002(9)
C4 0.076(10) 0.102(10) 0.080(9) -0.006(9) 0.012(8) -0.005(9)
C5 0.066(10) 0.089(10) 0.060(9) -0.014(8) 0.019(8) 0.003(9)
C6 0.073(11) 0.086(11) 0.045(9) -0.030(8) 0.010(9) -0.018(10)
C7 0.043(9) 0.033(9) 0.078(10) 0.004(8) 0.003(8) -0.001(8)
C8 0.051(9) 0.044(8) 0.065(9) -0.009(7) 0.020(7) 0.007(7)
C9 0.055(9) 0.054(9) 0.076(9) 0.005(7) 0.027(7) -0.004(7)
C10 0.061(9) 0.057(8) 0.070(9) 0.005(7) 0.023(7) 0.008(8)
C11 0.055(9) 0.057(9) 0.068(9) 0.009(8) 0.027(7) 0.002(8)
C12 0.059(10) 0.051(10) 0.075(10) 0.015(9) 0.019(8) -0.001(9)
C13 0.046(9) 0.047(9) 0.044(8) 0.000(7) -0.017(7) 0.005(7)
C14 0.053(9) 0.038(8) 0.038(7) 0.006(6) -0.012(7) 0.014(7)
C15 0.055(8) 0.047(8) 0.037(7) 0.006(6) -0.015(6) 0.012(7)
C16 0.057(8) 0.046(8) 0.052(8) 0.002(7) -0.016(7) 0.016(7)
C17 0.048(8) 0.038(8) 0.042(7) 0.007(6) -0.016(7) 0.010(7)
C18 0.048(9) 0.044(9) 0.050(8) 0.012(7) -0.021(7) 0.017(7)
C19 0.065(15) 0.052(13) 0.045(12) -0.020(9) 0.017(10) -0.004(10)
C20 0.11(2) 0.055(15) 0.046(12) -0.004(10) -0.011(13) 0.010(13)
C21 0.070(17) 0.083(18) 0.076(12) -0.021(13) -0.015(13) 0.004(14)
C22 0.052(14) 0.044(12) 0.074(11) 0.000(10) -0.003(11) 0.007(10)
C23 0.056(17) 0.060(16) 0.12(2) -0.019(14) -0.016(15) -0.001(12)
C24 0.031(12) 0.048(14) 0.14(2) -0.016(14) 0.023(14) 0.002(10)
C25 0.064(16) 0.045(13) 0.077(15) 0.003(10) 0.019(12) 0.010(11)
C26 0.068(17) 0.078(18) 0.11(2) 0.011(14) 0.066(15) 0.024(13)
C27 0.088(19) 0.042(13) 0.072(15) 0.001(10) 0.033(14) 0.017(12)
C28 0.094(18) 0.053(13) 0.037(11) -0.010(9) 0.028(11) 0.006(12)
C29 0.039(11) 0.029(10) 0.059(12) 0.012(9) 0.001(9) 0.011(8)
C30 0.069(15) 0.028(11) 0.053(12) -0.001(9) 0.002(11) 0.002(9)
C31 0.075(15) 0.038(12) 0.051(12) 0.005(9) 0.002(10) -0.011(10)
C32 0.14(3) 0.052(17) 0.077(17) 0.028(13) 0.037(16) 0.026(15)
C33 0.14(3) 0.062(19) 0.09(2) -0.005(16) 0.039(18) 0.004(17)
C34 0.069(17) 0.072(18) 0.077(16) -0.009(14) 0.013(13) -0.023(13)
C35 0.13(3) 0.066(19) 0.10(2) -0.001(16) -0.013(19) -0.031(17)
C36 0.12(2) 0.11(2) 0.065(17) -0.050(16) -0.012(16) -0.040(19)
C37 0.072(17) 0.092(19) 0.067(15) -0.003(11) -0.008(12) -0.031(14)
C38 0.12(2) 0.112(16) 0.062(15) 0.003(13) -0.019(14) -0.033(18)
C39 0.081(17) 0.089(14) 0.036(11) 0.024(11) 0.008(11) 0.008(13)
C40 0.088(17) 0.071(16) 0.029(10) 0.009(10) -0.012(10) -0.012(12)
C41 0.051(13) 0.051(13) 0.056(12) 0.000(10) 0.012(10) -0.011(10)
C42 0.054(13) 0.035(12) 0.065(13) 0.007(10) 0.019(10) -0.012(9)
C43 0.045(12) 0.059(14) 0.062(13) 0.029(10) -0.003(9) 0.010(9)
C44 0.064(15) 0.084(12) 0.059(13) 0.005(12) -0.001(11) -0.009(13)
C45 0.064(16) 0.074(12) 0.079(15) -0.010(13) -0.004(12) 0.040(12)
C46 0.093(19) 0.048(15) 0.080(16) 0.038(12) 0.011(14) -0.004(13)
C47 0.12(2) 0.066(18) 0.091(19) -0.008(14) 0.047(16) 0.024(15)
C48 0.15(3) 0.075(19) 0.083(18) -0.043(15) 0.065(18) 0.000(18)
C49 0.11(2) 0.08(2) 0.066(16) 0.004(14) 0.018(14) -0.008(16)
C50 0.12(2) 0.030(13) 0.13(2) -0.016(12) 0.006(16) -0.005(13)
C51 0.11(2) 0.048(15) 0.094(18) 0.012(11) 0.026(14) -0.012(13)
C52 0.068(15) 0.037(12) 0.068(14) -0.006(10) -0.003(11) 0.005(10)
C53 0.044(12) 0.041(12) 0.071(14) -0.003(10) -0.004(10) -0.012(9)
C54 0.043(12) 0.050(13) 0.047(11) -0.005(9) -0.001(9) 0.007(10)
C55 0.074(16) 0.050(14) 0.053(12) 0.014(10) -0.003(10) -0.013(11)
C56 0.070(16) 0.051(15) 0.087(17) -0.001(12) -0.005(13) -0.001(12)
C57 0.11(2) 0.09(2) 0.066(16) 0.023(14) 0.000(15) -0.032(17)
C58 0.064(15) 0.057(15) 0.079(16) 0.011(12) 0.006(12) -0.012(12)
C59 0.097(14) 0.090(13) 0.087(13) 0.014(12) 0.024(11) 0.009(13)
C60 0.101(14) 0.095(13) 0.085(13) 0.006(11) 0.023(11) 0.004(13)
C61 0.090(14) 0.083(14) 0.078(13) -0.004(10) 0.031(10) 0.015(12)
C62 0.11(2) 0.054(16) 0.062(14) -0.013(12) 0.031(13) -0.002(14)
C63 0.084(17) 0.045(13) 0.057(13) -0.032(11) -0.011(11) -0.004(11)
C64 0.060(14) 0.050(13) 0.041(11) 0.010(9) -0.018(9) 0.007(10)
C65 0.057(13) 0.037(12) 0.046(11) -0.006(9) 0.011(9) -0.004(9)
C66 0.033(11) 0.077(16) 0.037(11) 0.005(10) 0.011(8) -0.007(10)
C67 0.045(13) 0.066(15) 0.073(14) 0.017(11) -0.015(10) 0.024(11)
C68 0.060(14) 0.032(12) 0.085(16) 0.003(10) 0.001(12) 0.017(10)
C69 0.075(17) 0.058(15) 0.067(14) -0.013(11) -0.001(12) 0.002(12)
C70 0.056(14) 0.073(16) 0.039(11) -0.005(10) -0.007(10) -0.011(11)
C71 0.106(19) 0.083(19) 0.051(13) -0.019(12) -0.009(14) -0.009(12)
C72 0.079(17) 0.078(18) 0.072(15) -0.003(13) -0.036(13) -0.022(11)
C73 0.048(12) 0.059(14) 0.056(12) 0.003(10) -0.013(10) -0.012(8)
C74 0.044(13) 0.076(17) 0.092(17) 0.039(13) -0.030(11) 0.003(9)
C75 0.032(12) 0.060(15) 0.098(17) 0.003(12) -0.016(11) -0.005(10)
C76 0.029(10) 0.022(9) 0.071(12) 0.003(8) -0.006(9) 0.000(7)
C77 0.042(11) 0.025(10) 0.048(11) 0.007(8) -0.006(8) -0.007(8)
C78 0.070(14) 0.037(11) 0.026(9) 0.009(8) -0.004(9) -0.013(10)
C79 0.052(13) 0.045(12) 0.046(11) 0.000(9) -0.005(9) 0.038(9)
C80 0.045(14) 0.080(17) 0.063(14) 0.002(11) -0.001(11) 0.026(12)
C81 0.037(13) 0.095(19) 0.070(14) 0.008(13) -0.015(10) 0.022(12)
C82 0.046(13) 0.067(15) 0.065(13) 0.008(11) -0.018(10) 0.009(11)
C83 0.041(14) 0.089(19) 0.091(18) -0.028(14) -0.004(12) -0.009(12)
C84 0.054(15) 0.052(15) 0.098(18) 0.020(13) -0.003(13) -0.010(11)
C85 0.037(12) 0.071(15) 0.049(12) 0.001(10) -0.010(9) 0.018(10)
C86 0.055(14) 0.045(13) 0.076(15) -0.016(11) 0.009(11) -0.012(10)
C87 0.071(16) 0.037(12) 0.073(14) 0.028(10) 0.021(12) -0.004(11)
C88 0.034(11) 0.048(12) 0.059(12) -0.003(9) 0.011(9) 0.009(9)
C89 0.033(11) 0.057(14) 0.052(12) 0.002(10) 0.006(9) 0.007(9)
C90 0.027(10) 0.037(11) 0.050(11) -0.030(8) -0.012(8) 0.006(8)
C91 0.043(12) 0.038(11) 0.047(11) 0.021(9) 0.006(9) -0.002(9)
C92 0.080(17) 0.041(12) 0.055(12) 0.018(9) 0.008(11) 0.000(11)
C93 0.052(15) 0.084(18) 0.081(16) -0.002(13) 0.016(12) 0.013(13)
C94 0.087(19) 0.084(19) 0.055(14) -0.019(13) 0.013(13) -0.014(15)
C95 0.073(17) 0.064(17) 0.081(17) 0.001(13) 0.003(13) -0.004(13)
C96 0.09(2) 0.09(2) 0.046(13) 0.001(13) 0.009(12) -0.044(16)
C97 0.089(18) 0.044(13) 0.045(12) -0.006(9) 0.005(11) 0.002(12)
C98 0.070(12) 0.053(14) 0.075(15) 0.025(11) -0.015(11) -0.023(11)
C99 0.073(13) 0.047(13) 0.072(14) 0.018(11) -0.020(11) -0.014(11)
C100 0.068(11) 0.051(11) 0.048(9) 0.001(8) -0.007(9) -0.007(9)
C101 0.078(12) 0.048(10) 0.043(9) 0.003(8) 0.007(9) -0.026(9)
C102 0.054(11) 0.053(10) 0.040(9) 0.001(8) 0.009(8) -0.016(9)
C103 0.073(10) 0.049(9) 0.053(8) 0.023(7) 0.026(7) 0.026(8)
C104 0.070(9) 0.062(9) 0.072(8) 0.024(8) 0.029(8) 0.028(8)
C105 0.077(9) 0.072(9) 0.059(8) 0.032(8) 0.031(8) 0.042(8)
C106 0.078(9) 0.065(9) 0.049(8) 0.012(7) 0.023(7) 0.045(8)
C107 0.072(9) 0.061(9) 0.037(7) 0.023(6) 0.018(7) 0.042(8)
C108 0.087(10) 0.082(10) 0.051(8) 0.021(7) 0.024(8) 0.045(9)
N16 0.153(10) 0.156(10) 0.155(9) -0.002(7) -0.004(7) 0.006(7)
C109 0.152(10) 0.156(10) 0.150(10) 0.003(7) -0.001(7) 0.005(7)
C110 0.150(10) 0.155(10) 0.152(10) 0.003(7) -0.001(7) 0.006(7)
C111 0.150(10) 0.156(10) 0.148(10) 0.002(7) -0.002(7) 0.005(7)
C112 0.150(10) 0.158(10) 0.148(10) 0.000(7) -0.003(7) 0.004(7)
C113 0.152(10) 0.159(10) 0.154(10) -0.001(7) -0.006(7) 0.005(7)
C114 0.148(13) 0.154(13) 0.154(13) 0.007(9) -0.001(9) 0.002(9)
N17 0.110(10) 0.113(10) 0.113(10) 0.003(7) 0.000(7) -0.002(7)
C115 0.102(10) 0.105(10) 0.102(10) 0.002(7) -0.006(7) -0.002(7)
C116 0.106(10) 0.109(10) 0.106(10) 0.001(7) -0.003(7) -0.003(7)
C117 0.108(10) 0.113(10) 0.109(10) -0.001(7) -0.003(7) -0.001(7)
C118 0.111(10) 0.110(10) 0.109(10) 0.000(7) -0.004(7) 0.003(7)
C119 0.111(10) 0.112(10) 0.107(10) 0.004(7) 0.000(7) 0.002(7)
C120 0.098(14) 0.101(14) 0.100(13) 0.006(9) -0.014(9) 0.001(9)
O36 0.102(15) 0.078(13) 0.158(16) 0.000(11) -0.021(12) 0.009(10)

loop_
_atom_type_symbol
_atom_type_description
_atom_type_scat_dispersion_real
_atom_type_scat_dispersion_imag
_atom_type_scat_source
C C 0.0033 0.0016 'International Tables Vol C Tables 4.2.6.8 and 6.1.1.4'
H H 0.0000 0.0000 'International Tables Vol C Tables 4.2.6.8 and 6.1.1.4'
N N 0.0061 0.0033 'International Tables Vol C Tables 4.2.6.8 and 6.1.1.4'
O O 0.0106 0.0060 'International Tables Vol C Tables 4.2.6.8 and 6.1.1.4'
S S 0.1246 0.1234 'International Tables Vol C Tables 4.2.6.8 and 6.1.1.4'
Cl Cl 0.1484 0.1585 'International Tables Vol C Tables 4.2.6.8 and 6.1.1.4'
Fe Fe 0.3463 0.8444 'International Tables Vol C Tables 4.2.6.8 and 6.1.1.4'
Sb Sb -0.5866 1.5461 'International Tables Vol C Tables 4.2.6.8 and 6.1.1.4'
Pr Pr -0.2180 2.8214 'International Tables Vol C Tables 4.2.6.8 and 6.1.1.4'

loop_
_geom_angle_atom_site_label_1
_geom_angle_atom_site_label_2
_geom_angle_atom_site_label_3
_geom_angle
_geom_angle_site_symmetry_1
_geom_angle_site_symmetry_3
O6 Pr1 O4 119.4(3) . .
O6 Pr1 O2 116.9(3) . .
O4 Pr1 O2 119.4(3) . .
O6 Pr1 O3 146.8(3) . .
O4 Pr1 O3 60.8(3) . .
O2 Pr1 O3 60.1(3) . .
O6 Pr1 O5 60.2(3) . .
O4 Pr1 O5 60.6(3) . .
O2 Pr1 O5 147.2(3) . .
O3 Pr1 O5 103.3(3) . .
O6 Pr1 Cl3 73.2(3) . .
O4 Pr1 Cl3 72.7(3) . .
O2 Pr1 Cl3 146.4(3) . .
O3 Pr1 Cl3 129.6(2) . .
O5 Pr1 Cl3 66.3(3) . .
O6 Pr1 Cl2 146.4(3) . .
O4 Pr1 Cl2 73.4(2) . .
O2 Pr1 Cl2 72.5(2) . .
O3 Pr1 Cl2 66.8(2) . .
O5 Pr1 Cl2 130.0(2) . .
Cl3 Pr1 Cl2 82.87(17) . .
O6 Pr1 Cl1 82.0(3) . .
O4 Pr1 Cl1 84.6(2) . .
O2 Pr1 Cl1 82.4(3) . .
O3 Pr1 Cl1 64.8(2) . .
O5 Pr1 Cl1 64.8(3) . .
Cl3 Pr1 Cl1 131.16(16) . .
Cl2 Pr1 Cl1 131.53(15) . .
O6 Pr1 O1 59.0(3) . .
O4 Pr1 O1 147.4(3) . .
O2 Pr1 O1 59.4(3) . .
O3 Pr1 O1 101.9(3) . .
O5 Pr1 O1 102.0(3) . .
Cl3 Pr1 O1 128.3(2) . .
Cl2 Pr1 O1 127.9(2) . .
Cl1 Pr1 O1 62.8(2) . .
O6 Pr1 Cl4 71.4(3) . .
O4 Pr1 Cl4 149.4(3) . .
O2 Pr1 Cl4 70.1(3) . .
O3 Pr1 Cl4 127.3(2) . .
O5 Pr1 Cl4 128.6(3) . .
Cl3 Pr1 Cl4 84.93(17) . .
Cl2 Pr1 Cl4 83.50(15) . .
Cl1 Pr1 Cl4 125.95(13) . .
O1 Pr1 Cl4 63.2(2) . .
O6 Pr1 Sb1 29.9(2) . .
O4 Pr1 Sb1 89.4(2) . .
O2 Pr1 Sb1 143.6(2) . .
O3 Pr1 Sb1 133.5(2) . .
O5 Pr1 Sb1 32.0(2) . .
Cl3 Pr1 Sb1 59.09(13) . .
Cl2 Pr1 Sb1 141.63(12) . .
Cl1 Pr1 Sb1 78.52(8) . .
O1 Pr1 Sb1 84.25(19) . .
Cl4 Pr1 Sb1 96.86(10) . .
O6 Pr1 Sb4 144.1(2) . .
O4 Pr1 Sb4 89.0(2) . .
O2 Pr1 Sb4 30.4(2) . .
O3 Pr1 Sb4 31.6(2) . .
O5 Pr1 Sb4 133.5(2) . .
Cl3 Pr1 Sb4 140.72(13) . .
Cl2 Pr1 Sb4 58.38(12) . .
Cl1 Pr1 Sb4 79.05(8) . .
O1 Pr1 Sb4 85.11(19) . .
Cl4 Pr1 Sb4 95.85(10) . .
Sb1 Pr1 Sb4 157.56(4) . .
O34 Pr2 O9 138.9(4) 4_564 .
O34 Pr2 O10 72.7(4) 4_564 .
O9 Pr2 O10 117.0(3) . .
O34 Pr2 O18 78.0(4) 4_564 .
O9 Pr2 O18 121.9(3) . .
O10 Pr2 O18 116.6(3) . .
O34 Pr2 O14 133.7(4) 4_564 .
O9 Pr2 O14 61.4(3) . .
O10 Pr2 O14 145.4(3) . .
O18 Pr2 O14 62.1(3) . .
O34 Pr2 O15 73.6(4) 4_564 .
O9 Pr2 O15 147.2(3) . .
O10 Pr2 O15 60.0(3) . .
O18 Pr2 O15 58.3(3) . .
O14 Pr2 O15 101.6(3) . .
O34 Pr2 O3 124.8(4) 4_564 .
O9 Pr2 O3 59.8(3) . .
O10 Pr2 O3 59.0(3) . .
O18 Pr2 O3 146.2(3) . .
O14 Pr2 O3 101.5(3) . .
O15 Pr2 O3 101.1(3) . .
O34 Pr2 Cl6 78.8(4) 4_564 .
O9 Pr2 Cl6 75.2(3) . .
O10 Pr2 Cl6 146.9(3) . .
O18 Pr2 Cl6 72.3(2) . .
O14 Pr2 Cl6 67.7(3) . .
O15 Pr2 Cl6 126.9(2) . .
O3 Pr2 Cl6 131.8(2) . .
O34 Pr2 Cl1 137.5(4) 4_564 .
O9 Pr2 Cl1 83.0(3) . .
O10 Pr2 Cl1 81.6(2) . .
O18 Pr2 Cl1 84.2(2) . .
O14 Pr2 Cl1 63.8(2) . .
O15 Pr2 Cl1 64.2(2) . .
O3 Pr2 Cl1 62.1(2) . .
Cl6 Pr2 Cl1 131.45(13) . .
O34 Pr2 Cl5 79.2(3) 4_564 .
O9 Pr2 Cl5 68.3(2) . .
O10 Pr2 Cl5 71.4(2) . .
O18 Pr2 Cl5 151.8(2) . .
O14 Pr2 Cl5 127.8(2) . .
O15 Pr2 Cl5 129.2(2) . .
O3 Pr2 Cl5 62.0(2) . .
Cl6 Pr2 Cl5 87.12(15) . .
Cl1 Pr2 Cl5 124.01(14) . .
O34 Pr2 Sb10 102.7(3) 4_564 .
O9 Pr2 Sb10 90.8(2) . .
O10 Pr2 Sb10 143.3(2) . .
O18 Pr2 Sb10 31.1(2) . .
O14 Pr2 Sb10 32.4(2) . .
O15 Pr2 Sb10 83.60(19) . .
O3 Pr2 Sb10 131.9(2) . .
Cl6 Pr2 Sb10 59.44(10) . .
Cl1 Pr2 Sb10 78.43(8) . .
Cl5 Pr2 Sb10 144.74(11) . .
O34 Pr2 Sb8 138.8(4) 4_564 .
O9 Pr2 Sb8 31.3(2) . .
O10 Pr2 Sb8 144.5(2) . .
O18 Pr2 Sb8 90.6(2) . .
O14 Pr2 Sb8 32.10(19) . .
O15 Pr2 Sb8 132.44(19) . .
O3 Pr2 Sb8 85.6(2) . .
Cl6 Pr2 Sb8 60.09(11) . .
Cl1 Pr2 Sb8 78.89(8) . .
Cl5 Pr2 Sb8 95.68(11) . .
Sb10 Pr2 Sb8 59.47(3) . .
O32 Pr3 O11 139.1(4) . .
O32 Pr3 O16 77.7(4) . .
O11 Pr3 O16 118.6(3) . .
O32 Pr3 O12 73.4(4) . .
O11 Pr3 O12 118.4(3) . .
O16 Pr3 O12 119.1(3) . .
O32 Pr3 O13 72.6(4) . .
O11 Pr3 O13 148.3(3) . .
O16 Pr3 O13 60.4(3) . .
O12 Pr3 O13 60.2(3) . .
O32 Pr3 O5 126.3(4) . .
O11 Pr3 O5 59.8(3) . .
O16 Pr3 O5 147.9(3) . .
O12 Pr3 O5 60.2(3) . .
O13 Pr3 O5 103.1(3) . .
O32 Pr3 O15 131.1(4) . .
O11 Pr3 O15 60.1(3) . .
O16 Pr3 O15 60.2(3) . .
O12 Pr3 O15 147.8(3) . .
O13 Pr3 O15 103.2(3) . .
O5 Pr3 O15 102.4(3) . .
O32 Pr3 Cl1 137.9(3) . .
O11 Pr3 Cl1 82.9(3) . .
O16 Pr3 Cl1 84.1(2) . .
O12 Pr3 Cl1 83.2(2) . .
O13 Pr3 Cl1 65.4(2) . .
O5 Pr3 Cl1 63.8(2) . .
O15 Pr3 Cl1 64.5(2) . .
O32 Pr3 Cl7 80.5(3) . .
O11 Pr3 Cl7 71.5(3) . .
O16 Pr3 Cl7 71.4(2) . .
O12 Pr3 Cl7 148.1(3) . .
O13 Pr3 Cl7 128.4(2) . .
O5 Pr3 Cl7 128.1(2) . .
O15 Pr3 Cl7 64.1(2) . .
Cl1 Pr3 Cl7 128.67(13) . .
O32 Pr3 Cl8 79.1(3) . .
O11 Pr3 Cl8 69.4(3) . .
O16 Pr3 Cl8 149.1(3) . .
O12 Pr3 Cl8 72.5(3) . .
O13 Pr3 Cl8 129.8(2) . .
O5 Pr3 Cl8 63.0(2) . .
O15 Pr3 Cl8 126.4(2) . .
Cl1 Pr3 Cl8 126.69(14) . .
Cl7 Pr3 Cl8 84.82(16) . .
O32 Pr3 Sb12 65.7(3) . .
O11 Pr3 Sb12 145.5(3) . .
O16 Pr3 Sb12 30.4(2) . .
O12 Pr3 Sb12 88.8(2) . .
O13 Pr3 Sb12 31.6(2) . .
O5 Pr3 Sb12 133.1(2) . .
O15 Pr3 Sb12 85.51(19) . .
Cl1 Pr3 Sb12 79.49(8) . .
Cl7 Pr3 Sb12 97.20(10) . .
Cl8 Pr3 Sb12 143.78(10) . .
O32 Pr3 Sb11 100.3(3) . .
O11 Pr3 Sb11 88.3(3) . .
O16 Pr3 Sb11 30.3(2) . .
O12 Pr3 Sb11 146.4(2) . .
O13 Pr3 Sb11 86.3(2) . .
O5 Pr3 Sb11 133.3(2) . .
O15 Pr3 Sb11 31.97(19) . .
Cl1 Pr3 Sb11 80.23(9) . .
Cl7 Pr3 Sb11 56.03(11) . .
Cl8 Pr3 Sb11 139.91(12) . .
Sb12 Pr3 Sb11 59.59(3) . .
O29 Pr4 O17 131.6(4) . .
O29 Pr4 O8 76.4(4) . .
O17 Pr4 O8 118.3(3) . .
O29 Pr4 O7 81.2(4) . .
O17 Pr4 O7 119.1(3) . .
O8 Pr4 O7 118.9(3) . .
O29 Pr4 O24 75.7(5) . .
O17 Pr4 O24 67.6(4) . .
O8 Pr4 O24 72.2(4) . .
O7 Pr4 O24 151.2(4) . .
O29 Pr4 O1 78.8(4) . .
O17 Pr4 O1 149.6(3) . .
O8 Pr4 O1 60.2(3) . .
O7 Pr4 O1 60.0(3) . .
O24 Pr4 O1 129.8(4) . .
O29 Pr4 O13 131.1(3) . .
O17 Pr4 O13 60.7(3) . .
O8 Pr4 O13 147.2(3) . .
O7 Pr4 O13 60.2(3) . .
O24 Pr4 O13 126.1(4) . .
O1 Pr4 O13 103.2(3) . .
O29 Pr4 O14 125.0(4) . .
O17 Pr4 O14 60.2(3) . .
O8 Pr4 O14 59.9(3) . .
O7 Pr4 O14 147.8(3) . .
O24 Pr4 O14 61.0(4) . .
O1 Pr4 O14 103.4(3) . .
O13 Pr4 O14 102.4(3) . .
O29 Pr4 Cl1 145.1(3) . .
O17 Pr4 Cl1 83.1(2) . .
O8 Pr4 Cl1 83.1(2) . .
O7 Pr4 Cl1 84.4(2) . .
O24 Pr4 Cl1 124.3(4) . .
O1 Pr4 Cl1 66.5(3) . .
O13 Pr4 Cl1 64.1(2) . .
O14 Pr4 Cl1 63.4(2) . .
O29 Pr4 Cl9 76.8(3) . .
O17 Pr4 Cl9 71.0(2) . .
O8 Pr4 Cl9 149.4(3) . .
O7 Pr4 Cl9 70.9(2) . .
O24 Pr4 Cl9 87.0(4) . .
O1 Pr4 Cl9 127.6(2) . .
O13 Pr4 Cl9 63.4(2) . .
O14 Pr4 Cl9 128.6(2) . .
Cl1 Pr4 Cl9 127.51(13) . .
O29 Pr4 Sb12 131.1(3) . .
O17 Pr4 Sb12 30.6(2) . .
O8 Pr4 Sb12 146.0(2) . .
O7 Pr4 Sb12 88.5(2) . .
O24 Pr4 Sb12 93.7(3) . .
O1 Pr4 Sb12 134.8(2) . .
O13 Pr4 Sb12 32.4(2) . .
O14 Pr4 Sb12 86.20(18) . .
Cl1 Pr4 Sb12 79.84(8) . .
Cl9 Pr4 Sb12 54.76(10) . .
O29 Pr4 Sb3 69.7(3) . .
O17 Pr4 Sb3 144.6(2) . .
O8 Pr4 Sb3 29.9(2) . .
O7 Pr4 Sb3 88.9(2) . .
O24 Pr4 Sb3 98.8(4) . .
O1 Pr4 Sb3 31.3(2) . .
O13 Pr4 Sb3 132.23(19) . .
O14 Pr4 Sb3 84.49(18) . .
Cl1 Pr4 Sb3 78.40(8) . .
Cl9 Pr4 Sb3 143.19(10) . .
Sb12 Pr4 Sb3 158.23(4) . .
O27 Pr5 O31 74.5(5) . .
O27 Pr5 O22 66.2(4) . 3
O31 Pr5 O22 133.5(4) . 3
O27 Pr5 O20 143.1(4) . .
O31 Pr5 O20 78.9(4) . .
O22 Pr5 O20 120.2(3) 3 .
O27 Pr5 O23 81.1(4) . 8_657
O31 Pr5 O23 74.8(4) . 8_657
O22 Pr5 O23 120.2(3) 3 8_657
O20 Pr5 O23 116.0(3) . 8_657
O27 Pr5 O21 121.4(4) . .
O31 Pr5 O21 131.1(4) . .
O22 Pr5 O21 60.4(2) 3 .
O20 Pr5 O21 61.7(2) . .
O23 Pr5 O21 147.2(3) 8_657 .
O27 Pr5 O19 67.2(4) . 8_657
O31 Pr5 O19 123.9(4) . 8_657
O22 Pr5 O19 61.1(3) 3 8_657
O20 Pr5 O19 149.6(3) . 8_657
O23 Pr5 O19 60.4(3) 8_657 8_657
O21 Pr5 O19 103.9(3) . 8_657
O27 Pr5 O19 136.6(4) . .
O31 Pr5 O19 78.6(4) . .
O22 Pr5 O19 147.8(3) 3 .
O20 Pr5 O19 58.9(3) . .
O23 Pr5 O19 59.2(3) 8_657 .
O21 Pr5 O19 101.9(3) . .
O19 Pr5 O19 102.7(2) 8_657 .
O27 Pr5 Cl11 131.8(3) . .
O31 Pr5 Cl11 143.0(3) . .
O22 Pr5 Cl11 83.3(2) 3 .
O20 Pr5 Cl11 84.2(2) . .
O23 Pr5 Cl11 83.7(2) 8_657 .
O21 Pr5 Cl11 63.5(2) . .
O19 Pr5 Cl11 65.5(2) 8_657 .
O19 Pr5 Cl11 64.5(2) . .
O27 Pr5 Cl10 80.1(3) . .
O31 Pr5 Cl10 77.3(3) . .
O22 Pr5 Cl10 72.5(2) 3 .
O20 Pr5 Cl10 69.4(2) . .
O23 Pr5 Cl10 149.6(2) 8_657 .
O21 Pr5 Cl10 63.0(3) . .
O19 Pr5 Cl10 130.7(2) 8_657 .
O19 Pr5 Cl10 126.0(2) . .
Cl11 Pr5 Cl10 126.45(11) . .
O27 Pr5 Sb15 132.8(3) . .
O31 Pr5 Sb15 100.4(3) . .
O22 Pr5 Sb15 89.3(2) 3 .
O20 Pr5 Sb15 30.9(2) . .
O23 Pr5 Sb15 144.1(2) 8_657 .
O21 Pr5 Sb15 32.92(10) . .
O19 Pr5 Sb15 135.7(2) 8_657 .
O19 Pr5 Sb15 84.9(2) . .
Cl11 Pr5 Sb15 79.80(3) . .
Cl10 Pr5 Sb15 53.62(10) . .
O27 Pr5 Sb14 55.4(3) . 3
O31 Pr5 Sb14 129.4(3) . 3
O22 Pr5 Sb14 30.4(2) 3 3
O20 Pr5 Sb14 147.5(2) . 3
O23 Pr5 Sb14 89.8(2) 8_657 3
O21 Pr5 Sb14 85.84(5) . 3
O19 Pr5 Sb14 32.2(2) 8_657 3
O19 Pr5 Sb14 133.3(2) . 3
Cl11 Pr5 Sb14 79.23(3) . 3
Cl10 Pr5 Sb14 98.71(9) . 3
Sb15 Pr5 Sb14 117.73(4) . 3
O12 Sb1 O6 93.7(4) . .
O12 Sb1 O5 84.8(4) . .
O6 Sb1 O5 81.5(4) . .
O12 Sb1 Pr1 100.6(3) . .
O6 Sb1 Pr1 38.4(3) . .
O5 Sb1 Pr1 45.7(3) . .
O12 Sb1 Pr3 39.0(3) . .
O6 Sb1 Pr3 98.5(3) . .
O5 Sb1 Pr3 48.2(3) . .
Pr1 Sb1 Pr3 80.92(3) . .
O1 Sb2 O7 80.1(4) . .
O1 Sb2 O6 84.2(4) . .
O7 Sb2 O6 93.7(4) . .
O2 Sb3 O8 94.0(4) . .
O2 Sb3 O1 87.2(4) . .
O8 Sb3 O1 81.2(4) . .
O2 Sb3 Pr4 99.7(3) . .
O8 Sb3 Pr4 39.2(3) . .
O1 Sb3 Pr4 43.5(3) . .
O2 Sb3 Pr1 38.2(3) . .
O8 Sb3 Pr1 100.3(3) . .
O1 Sb3 Pr1 52.0(3) . .
Pr4 Sb3 Pr1 81.41(3) . .
O9 Sb4 O3 84.7(4) . .
O9 Sb4 O2 93.6(4) . .
O3 Sb4 O2 81.3(4) . .
O9 Sb4 Pr1 101.2(3) . .
O3 Sb4 Pr1 44.9(3) . .
O2 Sb4 Pr1 39.3(3) . .
O9 Sb4 Pr2 38.7(3) . .
O3 Sb4 Pr2 49.0(3) . .
O2 Sb4 Pr2 99.8(3) . .
Pr1 Sb4 Pr2 82.24(3) . .
O10 Sb5 O3 83.2(4) . .
O10 Sb5 O4 95.9(4) . .
O3 Sb5 O4 81.7(4) . .
O10 Sb5 Pr1 99.9(3) . .
O3 Sb5 Pr1 44.9(3) . .
O4 Sb5 Pr1 38.8(3) . .
O10 Sb5 Pr2 38.4(3) . .
O3 Sb5 Pr2 48.1(3) . .
O4 Sb5 Pr2 102.0(3) . .
Pr1 Sb5 Pr2 81.69(3) . .
O11 Sb6 O4 95.2(4) . .
O11 Sb6 O5 83.4(4) . .
O4 Sb6 O5 81.9(4) . .
O11 Sb6 Pr1 98.9(3) . .
O4 Sb6 Pr1 38.5(3) . .
O5 Sb6 Pr1 45.2(3) . .
O11 Sb6 Pr3 38.2(3) . .
O4 Sb6 Pr3 100.7(3) . .
O5 Sb6 Pr3 48.0(3) . .
Pr1 Sb6 Pr3 80.59(3) . .
O7 Sb7 O12 96.1(4) . .
O7 Sb7 O13 84.9(4) . .
O12 Sb7 O13 81.6(4) . .
O7 Sb7 Pr3 101.3(3) . .
O12 Sb7 Pr3 39.1(3) . .
O13 Sb7 Pr3 44.7(3) . .
O7 Sb7 Pr4 39.5(3) . .
O12 Sb7 Pr4 99.6(3) . .
O13 Sb7 Pr4 47.5(3) . .
Pr3 Sb7 Pr4 79.94(3) . .
O8 Sb8 O14 83.4(4) . .
O8 Sb8 O9 93.3(4) . .
O14 Sb8 O9 81.5(4) . .
O8 Sb8 Pr2 100.2(3) . .
O14 Sb8 Pr2 44.5(3) . .
O9 Sb8 Pr2 39.9(3) . .
O8 Sb8 Pr4 38.9(3) . .
O14 Sb8 Pr4 47.9(3) . .
O9 Sb8 Pr4 100.3(3) . .
Pr2 Sb8 Pr4 81.59(3) . .
O11 Sb9 O10 95.3(4) . .
O11 Sb9 O15 84.7(4) . .
O10 Sb9 O15 82.9(4) . .
O11 Sb9 Pr3 38.2(3) . .
O10 Sb9 Pr3 100.4(3) . .
O15 Sb9 Pr3 48.9(3) . .
O11 Sb9 Pr2 100.8(3) . .
O10 Sb9 Pr2 38.8(3) . .
O15 Sb9 Pr2 46.3(3) . .
Pr3 Sb9 Pr2 81.79(3) . .
O17 Sb10 O18 96.4(4) . .
O17 Sb10 O14 82.9(4) . .
O18 Sb10 O14 84.5(4) . .
O17 Sb10 Pr2 100.4(3) . .
O18 Sb10 Pr2 42.0(3) . .
O14 Sb10 Pr2 44.7(3) . .
O17 Sb10 Pr4 37.7(3) . .
O18 Sb10 Pr4 103.6(3) . .
O14 Sb10 Pr4 48.3(3) . .
Pr2 Sb10 Pr4 81.85(3) . .
O18 Sb11 O15 81.8(4) . .
O18 Sb11 O16 95.4(4) . .
O15 Sb11 O16 84.9(4) . .
O18 Sb11 Pr3 101.8(3) . .
O15 Sb11 Pr3 49.2(3) . .
O16 Sb11 Pr3 38.9(3) . .
O13 Sb12 O17 83.7(4) . .
O13 Sb12 O16 81.7(4) . .
O17 Sb12 O16 91.6(4) . .
O13 Sb12 Pr4 48.6(3) . .
O17 Sb12 Pr4 38.5(3) . .
O16 Sb12 Pr4 99.5(3) . .
O13 Sb12 Pr3 44.9(3) . .
O17 Sb12 Pr3 97.7(3) . .
O16 Sb12 Pr3 39.0(3) . .
Pr4 Sb12 Pr3 80.76(3) . .
O19 Sb13 O23 83.3(4) . .
O19 Sb13 O20 82.2(4) . .
O23 Sb13 O20 95.2(4) . .
O19 Sb13 O26 88.2(5) . 6_567
O23 Sb13 O26 85.4(5) . 6_567
O20 Sb13 O26 170.2(5) . 6_567
O19 Sb13 Pr5 46.2(3) . 6_567
O23 Sb13 Pr5 39.5(3) . 6_567
O20 Sb13 Pr5 99.7(3) . 6_567
O26 Sb13 Pr5 74.6(3) 6_567 6_567
O23 Sb14 O22 95.0(4) . .
O23 Sb14 O19 84.4(4) . 6_567
O22 Sb14 O19 84.3(4) . 6_567
O23 Sb14 Pr5 101.1(3) . 3
O22 Sb14 Pr5 39.1(3) . 3
O19 Sb14 Pr5 47.5(3) 6_567 3
O20 Sb15 O22 94.4(4) . .
O20 Sb15 O21 83.7(4) . .
O22 Sb15 O21 81.0(4) . .
O20 Sb15 Pr5 40.2(3) . .
O22 Sb15 Pr5 100.2(3) . .
O21 Sb15 Pr5 46.63(14) . .
O20 Sb15 Pr5 100.7(3) . 3
O22 Sb15 Pr5 38.6(3) . 3
O21 Sb15 Pr5 45.15(14) . 3
Pr5 Sb15 Pr5 81.11(3) . 3
N5 Fe1 N4 176.3(6) . .
N5 Fe1 N6 82.3(6) . .
N4 Fe1 N6 96.0(6) . .
N5 Fe1 N3 94.4(6) . .
N4 Fe1 N3 82.4(6) . .
N6 Fe1 N3 93.1(6) . .
N5 Fe1 N1 93.0(6) . .
N4 Fe1 N1 89.0(6) . .
N6 Fe1 N1 172.8(6) . .
N3 Fe1 N1 92.7(6) . .
N5 Fe1 N2 91.2(6) . .
N4 Fe1 N2 92.1(6) . .
N6 Fe1 N2 92.8(6) . .
N3 Fe1 N2 172.4(6) . .
N1 Fe1 N2 81.9(6) . .
N11 Fe2 N9 94.5(6) . .
N11 Fe2 N7 94.4(6) . .
N9 Fe2 N7 96.3(5) . .
N11 Fe2 N12 81.6(6) . .
N9 Fe2 N12 173.4(5) . .
N7 Fe2 N12 89.3(5) . .
N11 Fe2 N8 174.7(6) . .
N9 Fe2 N8 90.6(5) . .
N7 Fe2 N8 83.6(5) . .
N12 Fe2 N8 93.5(6) . .
N11 Fe2 N10 84.6(6) . .
N9 Fe2 N10 81.8(6) . .
N7 Fe2 N10 177.7(6) . .
N12 Fe2 N10 92.5(6) . .
N8 Fe2 N10 97.6(5) . .
N15 Fe3 N15 83.7(9) 3_655 .
N15 Fe3 N13 94.7(6) 3_655 3_655
N15 Fe3 N13 90.2(6) . 3_655
N15 Fe3 N13 90.2(6) 3_655 .
N15 Fe3 N13 94.7(6) . .
N13 Fe3 N13 173.4(8) 3_655 .
N15 Fe3 N14 175.3(6) 3_655 3_655
N15 Fe3 N14 91.8(6) . 3_655
N13 Fe3 N14 83.9(6) 3_655 3_655
N13 Fe3 N14 91.5(6) . 3_655
N15 Fe3 N14 91.8(6) 3_655 .
N15 Fe3 N14 175.3(6) . .
N13 Fe3 N14 91.5(6) 3_655 .
N13 Fe3 N14 83.9(6) . .
N14 Fe3 N14 92.7(8) 3_655 .
Pr3 Cl1 Pr1 110.04(14) . .
Pr3 Cl1 Pr4 109.03(12) . .
Pr1 Cl1 Pr4 110.69(13) . .
Pr3 Cl1 Pr2 109.95(13) . .
Pr1 Cl1 Pr2 109.18(12) . .
Pr4 Cl1 Pr2 107.92(13) . .
Pr5 Cl11 Pr5 110.234(18) 3 8_657
Pr5 Cl11 Pr5 107.96(4) 3 .
Pr5 Cl11 Pr5 110.234(18) 8_657 .
Pr5 Cl11 Pr5 110.234(18) 3 6_567
Pr5 Cl11 Pr5 107.96(4) 8_657 6_567
Pr5 Cl11 Pr5 110.234(18) . 6_567
C17 S1 C14 91.8(8) . .
C11 S2 C8 93.0(9) . .
C5 S3 C2 93.8(10) . .
Sb3 O1 Sb2 132.3(6) . .
Sb3 O1 Pr4 105.3(4) . .
Sb2 O1 Pr4 107.1(4) . .
Sb3 O1 Pr1 95.9(4) . .
Sb2 O1 Pr1 97.2(4) . .
Pr4 O1 Pr1 120.0(4) . .
Sb3 O2 Sb4 132.9(6) . .
Sb3 O2 Pr1 112.7(4) . .
Sb4 O2 Pr1 110.3(4) . .
Sb4 O3 Sb5 129.8(5) . .
Sb4 O3 Pr1 103.5(4) . .
Sb5 O3 Pr1 103.4(4) . .
Sb4 O3 Pr2 98.9(4) . .
Sb5 O3 Pr2 100.1(4) . .
Pr1 O3 Pr2 124.0(4) . .
Sb6 O4 Sb5 131.0(6) . .
Sb6 O4 Pr1 111.5(4) . .
Sb5 O4 Pr1 110.7(4) . .
Sb1 O5 Sb6 132.7(6) . .
Sb1 O5 Pr1 102.4(4) . .
Sb6 O5 Pr1 103.1(4) . .
Sb1 O5 Pr3 99.8(4) . .
Sb6 O5 Pr3 100.0(4) . .
Pr1 O5 Pr3 121.4(4) . .
Sb1 O6 Sb2 131.2(6) . .
Sb1 O6 Pr1 111.7(4) . .
Sb2 O6 Pr1 113.7(5) . .
Sb7 O7 Sb2 131.5(5) . .
Sb7 O7 Pr4 111.0(4) . .
Sb2 O7 Pr4 110.5(4) . .
Sb3 O8 Sb8 133.3(5) . .
Sb3 O8 Pr4 110.9(4) . .
Sb8 O8 Pr4 111.2(4) . .
Sb4 O9 Sb8 134.2(5) . .
Sb4 O9 Pr2 111.8(4) . .
Sb8 O9 Pr2 108.7(4) . .
Sb5 O10 Sb9 131.3(6) . .
Sb5 O10 Pr2 112.3(4) . .
Sb9 O10 Pr2 111.5(4) . .
Sb9 O11 Sb6 131.0(5) . .
Sb9 O11 Pr3 112.3(5) . .
Sb6 O11 Pr3 112.1(4) . .
Sb1 O12 Sb7 132.4(6) . .
Sb1 O12 Pr3 111.3(4) . .
Sb7 O12 Pr3 111.0(4) . .
Sb12 O13 Sb7 131.1(4) . .
Sb12 O13 Pr3 103.5(4) . .
Sb7 O13 Pr3 103.7(4) . .
Sb12 O13 Pr4 99.0(4) . .
Sb7 O13 Pr4 100.4(4) . .
Pr3 O13 Pr4 121.4(3) . .
Sb8 O14 Sb10 129.5(5) . .
Sb8 O14 Pr2 103.4(4) . .
Sb10 O14 Pr2 102.9(4) . .
Sb8 O14 Pr4 99.9(4) . .
Sb10 O14 Pr4 99.1(3) . .
Pr2 O14 Pr4 125.0(4) . .
Sb11 O15 Sb9 132.7(5) . .
Sb11 O15 Pr2 105.1(4) . .
Sb9 O15 Pr2 102.1(4) . .
Sb11 O15 Pr3 98.8(4) . .
Sb9 O15 Pr3 99.1(4) . .
Pr2 O15 Pr3 121.3(4) . .
Sb11 O16 Sb12 134.1(5) . .
Sb11 O16 Pr3 110.8(4) . .
Sb12 O16 Pr3 110.6(4) . .
Sb10 O17 Sb12 132.8(5) . .
Sb10 O17 Pr4 112.7(4) . .
Sb12 O17 Pr4 110.9(4) . .
Sb11 O18 Sb10 132.2(5) . .
Sb11 O18 Pr2 112.4(4) . .
Sb10 O18 Pr2 106.9(4) . .
Sb13 O19 Sb14 133.5(6) . 8_657
Sb13 O19 Pr5 102.6(4) . 6_567
Sb14 O19 Pr5 100.2(4) 8_657 6_567
Sb13 O19 Pr5 102.1(4) . .
Sb14 O19 Pr5 100.7(4) 8_657 .
Pr5 O19 Pr5 119.7(4) 6_567 .
Sb15 O20 Sb13 131.5(5) . .
Sb15 O20 Pr5 108.9(4) . .
Sb13 O20 Pr5 113.7(4) . .
Sb15 O21 Sb15 128.2(7) . 3
Sb15 O21 Pr5 100.45(6) . .
Sb15 O21 Pr5 102.84(6) 3 .
Sb15 O21 Pr5 102.84(6) . 3
Sb15 O21 Pr5 100.45(6) 3 3
Pr5 O21 Pr5 125.0(5) . 3
Sb14 O22 Sb15 133.7(5) . .
Sb14 O22 Pr5 110.4(4) . 3
Sb15 O22 Pr5 111.1(4) . 3
Sb14 O23 Sb13 131.1(5) . .
Sb14 O23 Pr5 113.1(4) . 6_567
Sb13 O23 Pr5 109.8(4) . 6_567
C1 O24 Pr4 138.2(15) . .
C6 O26 Sb13 124.7(14) . 8_657
C6 O27 Pr5 137.7(15) . .
C7 O29 Pr4 136.9(12) . .
C12 O31 Pr5 140.1(12) . .
C13 O32 Pr3 157.4(12) . .
C18 O34 Pr2 149.2(11) . 2_645
C19 N1 C30 115.3(15) . .
C19 N1 Fe1 131.5(13) . .
C30 N1 Fe1 113.2(11) . .
C28 N2 C29 118.8(16) . .
C28 N2 Fe1 127.9(14) . .
C29 N2 Fe1 113.3(11) . .
C43 N3 C54 120.2(17) . .
C43 N3 Fe1 127.5(14) . .
C54 N3 Fe1 111.9(12) . .
C52 N4 C53 115.4(16) . .
C52 N4 Fe1 132.7(13) . .
C53 N4 Fe1 111.7(12) . .
C31 N5 C42 115.4(16) . .
C31 N5 Fe1 130.8(13) . .
C42 N5 Fe1 113.7(11) . .
C40 N6 C41 117.7(16) . .
C40 N6 Fe1 128.8(14) . .
C41 N6 Fe1 113.5(12) . .
C76 N7 C77 116.8(14) . .
C76 N7 Fe2 131.7(12) . .
C77 N7 Fe2 111.5(11) . .
C67 N8 C78 119.7(16) . .
C67 N8 Fe2 127.6(12) . .
C78 N8 Fe2 112.7(12) . .
C89 N9 C88 116.2(15) . .
C89 N9 Fe2 114.0(11) . .
C88 N9 Fe2 129.8(12) . .
C90 N10 C79 118.8(15) . .
C90 N10 Fe2 112.9(11) . .
C79 N10 Fe2 127.7(13) . .
C65 N11 C64 112.5(15) . .
C65 N11 Fe2 115.7(12) . .
C64 N11 Fe2 131.4(13) . .
C55 N12 C66 117.6(15) . .
C55 N12 Fe2 128.4(13) . .
C66 N12 Fe2 113.7(12) . .
C91 N13 C102 119.1(16) . .
C91 N13 Fe3 130.4(12) . .
C102 N13 Fe3 110.4(12) . .
C101 N14 C100 116.6(16) . .
C101 N14 Fe3 111.1(12) . .
C100 N14 Fe3 132.2(14) . .
C107 N15 C103 118.3(15) . .
C107 N15 Fe3 111.5(12) . .
C103 N15 Fe3 129.7(12) . .
O24 C1 O25 125(2) . .
O24 C1 C2 117.8(19) . .
O25 C1 C2 117.7(17) . .
C3 C2 C1 124(2) . .
C3 C2 S3 112.3(17) . .
C1 C2 S3 123.5(16) . .
C4 C3 C2 108(2) . .
C4 C3 H3A 126.1 . .
C2 C3 H3A 126.1 . .
C3 C4 C5 122(2) . .
C3 C4 H4A 119.2 . .
C5 C4 H4A 119.2 . .
C4 C5 C6 132(2) . .
C4 C5 S3 104.3(16) . .
C6 C5 S3 123.3(16) . .
O27 C6 O26 119.7(19) . .
O27 C6 C5 119.5(16) . .
O26 C6 C5 120.7(18) . .
O28 C7 O29 128.0(18) . .
O28 C7 C8 116.4(14) . .
O29 C7 C8 115.6(14) . .
C9 C8 C7 127.7(16) . .
C9 C8 S2 110.2(14) . .
C7 C8 S2 122.1(13) . .
C10 C9 C8 110.9(18) . .
C10 C9 H9A 124.5 . .
C8 C9 H9A 124.5 . .
C11 C10 C9 114.9(19) . .
C11 C10 H10A 122.6 . .
C9 C10 H10A 122.6 . .
C10 C11 C12 125.9(17) . .
C10 C11 S2 111.0(15) . .
C12 C11 S2 123.1(14) . .
O30 C12 O31 121.0(19) . .
O30 C12 C11 119.7(16) . .
O31 C12 C11 119.2(15) . .
O32 C13 O33 124.3(16) . .
O32 C13 C14 116.1(17) . .
O33 C13 C14 119.4(16) . .
C15 C14 C13 126.7(15) . .
C15 C14 S1 110.1(12) . .
C13 C14 S1 123.2(13) . .
C14 C15 C16 114.1(15) . .
C14 C15 H15A 123.0 . .
C16 C15 H15A 123.0 . .
C17 C16 C15 112.7(16) . .
C17 C16 H16A 123.6 . .
C15 C16 H16A 123.6 . .
C16 C17 C18 127.2(15) . .
C16 C17 S1 111.3(12) . .
C18 C17 S1 121.5(12) . .
O35 C18 O34 126.2(15) . .
O35 C18 C17 120.6(13) . .
O34 C18 C17 113.1(13) . .
N1 C19 C20 122.2(18) . .
N1 C19 H19A 118.9 . .
C20 C19 H19A 118.9 . .
C21 C20 C19 120.1(19) . .
C21 C20 H20A 120.0 . .
C19 C20 H20A 120.0 . .
C20 C21 C22 122(2) . .
C20 C21 H21A 119.2 . .
C22 C21 H21A 119.2 . .
C23 C22 C21 126(2) . .
C23 C22 C30 118(2) . .
C21 C22 C30 117(2) . .
C24 C23 C22 124(2) . .
C24 C23 H23A 118.0 . .
C22 C23 H23A 118.0 . .
C23 C24 C25 118(2) . .
C23 C24 H24A 121.0 . .
C25 C24 H24A 121.0 . .
C29 C25 C26 117(2) . .
C29 C25 C24 119.8(19) . .
C26 C25 C24 124(2) . .
C27 C26 C25 117.2(19) . .
C27 C26 H26A 121.4 . .
C25 C26 H26A 121.4 . .
C28 C27 C26 122(2) . .
C28 C27 H27A 119.2 . .
C26 C27 H27A 119.2 . .
C27 C28 N2 122(2) . .
C27 C28 H28A 119.1 . .
N2 C28 H28A 119.1 . .
C25 C29 N2 124.0(18) . .
C25 C29 C30 119.3(18) . .
N2 C29 C30 116.7(17) . .
C29 C30 N1 114.8(17) . .
C29 C30 C22 120.8(19) . .
N1 C30 C22 124.2(17) . .
N5 C31 C32 123.5(19) . .
N5 C31 H31A 118.3 . .
C32 C31 H31A 118.3 . .
C33 C32 C31 123(2) . .
C33 C32 H32A 118.6 . .
C31 C32 H32A 118.6 . .
C32 C33 C34 114(2) . .
C32 C33 H33A 122.9 . .
C34 C33 H33A 122.9 . .
C35 C34 C42 120(2) . .
C35 C34 C33 120(2) . .
C42 C34 C33 120(2) . .
C36 C35 C34 121(3) . .
C36 C35 H35A 119.7 . .
C34 C35 H35A 119.7 . .
C35 C36 C37 123(2) . .
C35 C36 H36A 118.3 . .
C37 C36 H36A 118.3 . .
C41 C37 C38 113(2) . .
C41 C37 C36 116(2) . .
C38 C37 C36 131(2) . .
C39 C38 C37 125(2) . .
C39 C38 H38A 117.6 . .
C37 C38 H38A 117.6 . .
C38 C39 C40 117.8(19) . .
C38 C39 H39A 121.1 . .
C40 C39 H39A 121.1 . .
N6 C40 C39 120.9(19) . .
N6 C40 H40A 119.6 . .
C39 C40 H40A 119.6 . .
C37 C41 N6 125.7(19) . .
C37 C41 C42 120(2) . .
N6 C41 C42 114.0(17) . .
N5 C42 C34 123.6(19) . .
N5 C42 C41 116.1(17) . .
C34 C42 C41 120(2) . .
N3 C43 C44 119.0(19) . .
N3 C43 H43A 120.5 . .
C44 C43 H43A 120.5 . .
C45 C44 C43 120(2) . .
C45 C44 H44A 119.9 . .
C43 C44 H44A 119.9 . .
C44 C45 C46 117(2) . .
C44 C45 H45A 121.4 . .
C46 C45 H45A 121.4 . .
C54 C46 C45 118(2) . .
C54 C46 C47 122(2) . .
C45 C46 C47 120(2) . .
C48 C47 C46 119(2) . .
C48 C47 H47A 120.5 . .
C46 C47 H47A 120.5 . .
C47 C48 C49 121(3) . .
C47 C48 H48A 119.6 . .
C49 C48 H48A 119.6 . .
C53 C49 C48 123(2) . .
C53 C49 C50 111(2) . .
C48 C49 C50 126(2) . .
C51 C50 C49 125(2) . .
C51 C50 H50A 117.7 . .
C49 C50 H50A 117.7 . .
C52 C51 C50 116(2) . .
C52 C51 H51A 121.9 . .
C50 C51 H51A 121.9 . .
C51 C52 N4 124.9(19) . .
C51 C52 H52A 117.5 . .
N4 C52 H52A 117.5 . .
C49 C53 N4 127.3(19) . .
C49 C53 C54 116.7(19) . .
N4 C53 C54 116.0(17) . .
N3 C54 C46 124.8(18) . .
N3 C54 C53 116.3(17) . .
C46 C54 C53 118.8(19) . .
N12 C55 C56 122.4(19) . .
N12 C55 H55A 118.8 . .
C56 C55 H55A 118.8 . .
C57 C56 C55 120(2) . .
C57 C56 H56A 119.8 . .
C55 C56 H56A 119.8 . .
C56 C57 C58 117(2) . .
C56 C57 H57A 121.7 . .
C58 C57 H57A 121.7 . .
C66 C58 C57 120(2) . .
C66 C58 C59 118(2) . .
C57 C58 C59 122(2) . .
C60 C59 C58 120(2) . .
C60 C59 H59A 120.1 . .
C58 C59 H59A 120.1 . .
C59 C60 C61 121(2) . .
C59 C60 H60A 119.4 . .
C61 C60 H60A 119.4 . .
C62 C61 C65 119(2) . .
C62 C61 C60 122(2) . .
C65 C61 C60 119(2) . .
C61 C62 C63 117(2) . .
C61 C62 H62A 121.7 . .
C63 C62 H62A 121.7 . .
C62 C63 C64 120.8(19) . .
C62 C63 H63A 119.6 . .
C64 C63 H63A 119.6 . .
N11 C64 C63 124.2(18) . .
N11 C64 H64A 117.9 . .
C63 C64 H64A 117.9 . .
N11 C65 C61 127.3(19) . .
N11 C65 C66 114.0(15) . .
C61 C65 C66 118.8(18) . .
C58 C66 N12 123(2) . .
C58 C66 C65 122.7(18) . .
N12 C66 C65 114.4(15) . .
N8 C67 C68 119.6(17) . .
N8 C67 H67A 120.2 . .
C68 C67 H67A 120.2 . .
C69 C68 C67 120.8(18) . .
C69 C68 H68A 119.6 . .
C67 C68 H68A 119.6 . .
C68 C69 C70 118.1(19) . .
C68 C69 H69A 120.9 . .
C70 C69 H69A 120.9 . .
C78 C70 C69 118.7(18) . .
C78 C70 C71 115.1(19) . .
C69 C70 C71 126.2(19) . .
C72 C71 C70 123(2) . .
C72 C71 H71A 118.6 . .
C70 C71 H71A 118.6 . .
C71 C72 C73 123(2) . .
C71 C72 H72A 118.3 . .
C73 C72 H72A 118.3 . .
C74 C73 C72 126(2) . .
C74 C73 C77 119.1(19) . .
C72 C73 C77 114.7(19) . .
C73 C74 C75 120.5(19) . .
C73 C74 H74A 119.8 . .
C75 C74 H74A 119.8 . .
C74 C75 C76 118.1(19) . .
C74 C75 H75A 120.9 . .
C76 C75 H75A 120.9 . .
N7 C76 C75 124.2(17) . .
N7 C76 H76A 117.9 . .
C75 C76 H76A 117.9 . .
C78 C77 N7 115.9(15) . .
C78 C77 C73 123.2(17) . .
N7 C77 C73 121.0(17) . .
N8 C78 C70 122.8(18) . .
N8 C78 C77 116.2(15) . .
C70 C78 C77 120.9(17) . .
N10 C79 C80 118.2(19) . .
N10 C79 H79A 120.9 . .
C80 C79 H79A 120.9 . .
C81 C80 C79 124(2) . .
C81 C80 H80A 118.2 . .
C79 C80 H80A 118.2 . .
C80 C81 C82 116.3(19) . .
C80 C81 H81A 121.8 . .
C82 C81 H81A 121.8 . .
C90 C82 C81 118(2) . .
C90 C82 C83 116.7(18) . .
C81 C82 C83 124.8(19) . .
C84 C83 C82 122(2) . .
C84 C83 H83A 118.9 . .
C82 C83 H83A 118.9 . .
C83 C84 C85 119(2) . .
C83 C84 H84A 120.4 . .
C85 C84 H84A 120.4 . .
C89 C85 C84 121.1(18) . .
C89 C85 C86 118.5(17) . .
C84 C85 C86 120(2) . .
C87 C86 C85 118.6(18) . .
C87 C86 H86A 120.7 . .
C85 C86 H86A 120.7 . .
C86 C87 C88 119.5(18) . .
C86 C87 H87A 120.2 . .
C88 C87 H87A 120.2 . .
N9 C88 C87 122.0(17) . .
N9 C88 H88A 119.0 . .
C87 C88 H88A 119.0 . .
N9 C89 C85 124.7(17) . .
N9 C89 C90 114.9(16) . .
C85 C89 C90 120.4(17) . .
N10 C90 C82 124.4(17) . .
N10 C90 C89 115.6(14) . .
C82 C90 C89 120.0(18) . .
N13 C91 C92 123.7(16) . .
N13 C91 H91A 118.2 . .
C92 C91 H91A 118.2 . .
C93 C92 C91 120.6(18) . .
C93 C92 H92A 119.7 . .
C91 C92 H92A 119.7 . .
C92 C93 C94 116(2) . .
C92 C93 H93A 122.0 . .
C94 C93 H93A 122.0 . .
C93 C94 C102 120(2) . .
C93 C94 C95 125(2) . .
C102 C94 C95 114(2) . .
C96 C95 C94 124(2) . .
C96 C95 H95A 118.1 . .
C94 C95 H95A 118.1 . .
C95 C96 C97 122(2) . .
C95 C96 H96A 118.8 . .
C97 C96 H96A 118.8 . .
C98 C97 C96 128(2) . .
C98 C97 C101 113(2) . .
C96 C97 C101 118.5(19) . .
C99 C98 C97 122(2) . .
C99 C98 H98A 119.1 . .
C97 C98 H98A 119.1 . .
C98 C99 C100 120(2) . .
C98 C99 H99A 119.9 . .
C100 C99 H99A 119.9 . .
N14 C100 C99 123(2) . .
N14 C100 H10B 118.4 . .
C99 C100 H10B 118.4 . .
N14 C101 C102 116.9(16) . .
N14 C101 C97 125.0(19) . .
C102 C101 C97 117.9(19) . .
N13 C102 C94 120.0(19) . .
N13 C102 C101 117.0(18) . .
C94 C102 C101 123.0(18) . .
N15 C103 C104 122.2(19) . .
N15 C103 H10C 118.9 . .
C104 C103 H10C 118.9 . .
C105 C104 C103 118(2) . .
C105 C104 H10E 121.2 . .
C103 C104 H10E 121.2 . .
C104 C105 C106 122.0(18) . .
C104 C105 H10F 119.0 . .
C106 C105 H10F 119.0 . .
C105 C106 C107 115.2(19) . .
C105 C106 C108 124.8(18) . .
C107 C106 C108 120(2) . .
N15 C107 C107 116.4(10) . 3_655
N15 C107 C106 124.6(18) . .
C107 C107 C106 119.0(13) 3_655 .
C108 C108 C106 121.0(12) 3_655 .
C108 C108 H10D 119.5 3_655 .
C106 C108 H10D 119.5 . .
C109 N16 C113 120.0 . .
C109 N16 H16B 120.0 . .
C113 N16 H16B 120.0 . .
N16 C109 C110 120.0 . .
N16 C109 C114 124(3) . .
C110 C109 C114 116(3) . .
C111 C110 C109 120.0 . .
C111 C110 H11A 120.0 . .
C109 C110 H11A 120.0 . .
C112 C111 C110 120.0 . .
C112 C111 H11B 120.0 . .
C110 C111 H11B 120.0 . .
C113 C112 C111 120.0 . .
C113 C112 H11C 120.0 . .
C111 C112 H11C 120.0 . .
C112 C113 N16 120.0 . .
C112 C113 H11D 120.0 . .
N16 C113 H11D 120.0 . .
C109 C114 H11E 109.5 . .
C109 C114 H11F 109.5 . .
H11E C114 H11F 109.5 . .
C109 C114 H11G 109.5 . .
H11E C114 H11G 109.5 . .
H11F C114 H11G 109.5 . .
C115 N17 C119 120.0 . .
C115 N17 H17A 120.0 . .
C119 N17 H17A 120.0 . .
N17 C115 C116 120.0 . .
N17 C115 C120 119.8(6) . .
C116 C115 C120 120.0(6) . .
C117 C116 C115 120.0 . .
C117 C116 H11H 120.0 . .
C115 C116 H11H 120.0 . .
C116 C117 C118 120.0 . .
C116 C117 H11I 120.0 . .
C118 C117 H11I 120.0 . .
C119 C118 C117 120.0 . .
C119 C118 H11J 120.0 . .
C117 C118 H11J 120.0 . .
C118 C119 N17 120.0 . .
C118 C119 H11K 120.0 . .
N17 C119 H11K 120.0 . .
C115 C120 H12A 109.5 . .
C115 C120 H12B 109.5 . .
H12A C120 H12B 109.5 . .
C115 C120 H12C 109.5 . .
H12A C120 H12C 109.5 . .
H12B C120 H12C 109.5 . .
H36B O36 H36C 101.8 . .

loop_
_geom_bond_atom_site_label_1
_geom_bond_atom_site_label_2
_geom_bond_distance
_geom_bond_site_symmetry_2
Pr1 O6 2.461(11) .
Pr1 O4 2.474(10) .
Pr1 O2 2.488(10) .
Pr1 O3 2.678(11) .
Pr1 O5 2.698(11) .
Pr1 Cl3 2.883(6) .
Pr1 Cl2 2.893(4) .
Pr1 Cl1 2.933(4) .
Pr1 O1 2.940(11) .
Pr1 Cl4 2.962(5) .
Pr1 Sb1 3.6835(15) .
Pr1 Sb4 3.6874(15) .
Pr2 O34 2.346(11) 4_564
Pr2 O9 2.485(10) .
Pr2 O10 2.501(10) .
Pr2 O18 2.559(10) .
Pr2 O14 2.641(10) .
Pr2 O15 2.747(11) .
Pr2 O3 2.817(10) .
Pr2 Cl6 2.910(5) .
Pr2 Cl1 3.019(4) .
Pr2 Cl5 3.032(5) .
Pr2 Sb10 3.6604(14) .
Pr2 Sb8 3.6658(14) .
Pr3 O32 2.346(10) .
Pr3 O11 2.480(10) .
Pr3 O16 2.483(10) .
Pr3 O12 2.506(10) .
Pr3 O13 2.683(9) .
Pr3 O5 2.803(11) .
Pr3 O15 2.832(10) .
Pr3 Cl1 2.921(4) .
Pr3 Cl7 2.925(5) .
Pr3 Cl8 2.996(5) .
Pr3 Sb12 3.6930(14) .
Pr3 Sb11 3.6953(15) .
Pr4 O29 2.389(11) .
Pr4 O17 2.444(10) .
Pr4 O8 2.494(10) .
Pr4 O7 2.529(10) .
Pr4 O24 2.553(15) .
Pr4 O1 2.628(10) .
Pr4 O13 2.782(10) .
Pr4 O14 2.785(10) .
Pr4 Cl1 2.933(4) .
Pr4 Cl9 3.020(4) .
Pr4 Sb12 3.6641(14) .
Pr4 Sb3 3.6858(14) .
Pr5 O27 2.439(14) .
Pr5 O31 2.470(13) .
Pr5 O22 2.470(10) 3
Pr5 O20 2.477(10) .
Pr5 O23 2.513(10) 8_657
Pr5 O21 2.684(6) .
Pr5 O19 2.750(11) 8_657
Pr5 O19 2.833(11) .
Pr5 Cl11 2.9429(10) .
Pr5 Cl10 3.049(5) .
Pr5 Sb15 3.6305(14) .
Pr5 Sb14 3.6680(14) 3
Sb1 O12 1.968(10) .
Sb1 O6 1.979(10) .
Sb1 O5 1.997(11) .
Sb1 Cl15 3.088(6) .
Sb2 O1 1.999(10) .
Sb2 O7 2.010(10) .
Sb2 O6 2.017(10) .
Sb2 Cl15 3.153(5) .
Sb3 O2 1.958(10) .
Sb3 O8 1.967(10) .
Sb3 O1 1.984(10) .
Sb3 Cl13 3.051(5) .
Sb4 O9 1.956(10) .
Sb4 O3 1.987(10) .
Sb4 O2 1.991(10) .
Sb4 Cl13 3.171(5) .
Sb5 O10 1.970(10) .
Sb5 O3 1.994(10) .
Sb5 O4 2.002(10) .
Sb5 Cl12 3.077(5) .
Sb6 O11 1.986(11) .
Sb6 O4 1.993(10) .
Sb6 O5 1.997(10) .
Sb6 Cl12 3.056(6) .
Sb7 O7 1.956(10) .
Sb7 O12 1.982(10) .
Sb7 O13 2.005(10) .
Sb7 Cl15 3.045(6) .
Sb8 O8 1.976(10) .
Sb8 O14 2.003(9) .
Sb8 O9 2.013(10) .
Sb8 Cl13 3.101(5) .
Sb9 O11 1.978(11) .
Sb9 O10 1.982(10) .
Sb9 O15 1.993(9) .
Sb9 Cl12 2.960(5) .
Sb10 O17 1.973(9) .
Sb10 O18 1.978(10) .
Sb10 O14 2.014(9) .
Sb10 Cl14 2.998(5) .
Sb11 O18 1.975(10) .
Sb11 O15 1.980(10) .
Sb11 O16 1.992(9) .
Sb11 Cl14 3.208(5) .
Sb12 O13 1.988(10) .
Sb12 O17 1.994(9) .
Sb12 O16 1.995(9) .
Sb12 Cl14 3.170(5) .
Sb13 O19 1.975(10) .
Sb13 O23 2.020(10) .
Sb13 O20 2.027(9) .
Sb13 O26 2.529(16) 6_567
Sb13 Cl16 3.133(5) .
Sb13 Pr5 3.7196(14) 6_567
Sb14 O23 1.968(10) .
Sb14 O22 1.983(10) .
Sb14 O19 1.988(10) 6_567
Sb14 Cl16 3.106(5) .
Sb14 Pr5 3.6680(14) 3
Sb15 O20 1.971(10) .
Sb15 O22 1.992(10) .
Sb15 O21 2.007(6) .
Sb15 Cl16 3.140(5) .
Sb15 Pr5 3.6907(14) 3
Fe1 N5 1.939(15) .
Fe1 N4 1.949(15) .
Fe1 N6 1.966(14) .
Fe1 N3 1.974(14) .
Fe1 N1 1.974(13) .
Fe1 N2 1.983(14) .
Fe2 N11 1.945(13) .
Fe2 N9 1.953(13) .
Fe2 N7 1.955(13) .
Fe2 N12 1.954(13) .
Fe2 N8 1.968(14) .
Fe2 N10 1.970(13) .
Fe3 N15 1.955(13) 3_655
Fe3 N15 1.955(13) .
Fe3 N13 1.988(15) 3_655
Fe3 N13 1.988(15) .
Fe3 N14 1.991(12) 3_655
Fe3 N14 1.991(12) .
Cl11 Pr5 2.9429(10) 3
Cl11 Pr5 2.9429(10) 8_657
Cl11 Pr5 2.9429(10) 6_567
S1 C17 1.718(17) .
S1 C14 1.736(16) .
S2 C11 1.703(18) .
S2 C8 1.711(17) .
S3 C5 1.68(2) .
S3 C2 1.70(2) .
O19 Sb14 1.988(10) 8_657
O19 Pr5 2.750(11) 6_567
O21 Sb15 2.007(6) 3
O21 Pr5 2.684(6) 3
O22 Pr5 2.470(10) 3
O23 Pr5 2.513(10) 6_567
O24 C1 1.204(9) .
O25 C1 1.266(9) .
O26 C6 1.249(9) .
O26 Sb13 2.529(16) 8_657
O27 C6 1.196(9) .
O28 C7 1.204(9) .
O29 C7 1.248(9) .
O30 C12 1.205(9) .
O31 C12 1.248(9) .
O32 C13 1.247(18) .
O33 C13 1.25(2) .
O34 C18 1.257(9) .
O34 Pr2 2.346(11) 2_645
O35 C18 1.216(9) .
N1 C19 1.356(19) .
N1 C30 1.40(2) .
N2 C28 1.353(19) .
N2 C29 1.37(2) .
N3 C43 1.29(2) .
N3 C54 1.33(2) .
N4 C52 1.34(2) .
N4 C53 1.37(2) .
N5 C31 1.34(2) .
N5 C42 1.36(2) .
N6 C40 1.33(2) .
N6 C41 1.37(2) .
N7 C76 1.326(19) .
N7 C77 1.41(2) .
N8 C67 1.31(2) .
N8 C78 1.367(19) .
N9 C89 1.35(2) .
N9 C88 1.354(19) .
N10 C90 1.35(2) .
N10 C79 1.352(19) .
N11 C65 1.32(2) .
N11 C64 1.32(2) .
N12 C55 1.34(2) .
N12 C66 1.36(2) .
N13 C91 1.289(19) .
N13 C102 1.34(2) .
N14 C101 1.32(2) .
N14 C100 1.33(2) .
N15 C107 1.34(2) .
N15 C103 1.36(2) .
C1 C2 1.42(2) .
C2 C3 1.36(3) .
C3 C4 1.32(3) .
C3 H3A 0.9300 .
C4 C5 1.38(3) .
C4 H4A 0.9300 .
C5 C6 1.41(2) .
C7 C8 1.51(2) .
C8 C9 1.41(2) .
C9 C10 1.40(2) .
C9 H9A 0.9300 .
C10 C11 1.35(2) .
C10 H10A 0.9300 .
C11 C12 1.46(2) .
C13 C14 1.45(2) .
C14 C15 1.35(2) .
C15 C16 1.41(2) .
C15 H15A 0.9300 .
C16 C17 1.35(2) .
C16 H16A 0.9300 .
C17 C18 1.49(2) .
C19 C20 1.43(3) .
C19 H19A 0.9300 .
C20 C21 1.33(3) .
C20 H20A 0.9300 .
C21 C22 1.38(3) .
C21 H21A 0.9300 .
C22 C23 1.38(3) .
C22 C30 1.41(3) .
C23 C24 1.31(3) .
C23 H23A 0.9300 .
C24 C25 1.47(3) .
C24 H24A 0.9300 .
C25 C29 1.37(2) .
C25 C26 1.47(3) .
C26 C27 1.40(3) .
C26 H26A 0.9300 .
C27 C28 1.35(3) .
C27 H27A 0.9300 .
C28 H28A 0.9300 .
C29 C30 1.39(2) .
C31 C32 1.39(3) .
C31 H31A 0.9300 .
C32 C33 1.37(3) .
C32 H32A 0.9300 .
C33 C34 1.42(3) .
C33 H33A 0.9300 .
C34 C35 1.39(3) .
C34 C42 1.40(3) .
C35 C36 1.28(3) .
C35 H35A 0.9300 .
C36 C37 1.50(3) .
C36 H36A 0.9300 .
C37 C41 1.37(3) .
C37 C38 1.38(3) .
C38 C39 1.35(3) .
C38 H38A 0.9300 .
C39 C40 1.40(3) .
C39 H39A 0.9300 .
C40 H40A 0.9300 .
C41 C42 1.41(2) .
C43 C44 1.45(3) .
C43 H43A 0.9300 .
C44 C45 1.38(3) .
C44 H44A 0.9300 .
C45 C46 1.40(3) .
C45 H45A 0.9300 .
C46 C54 1.34(3) .
C46 C47 1.44(3) .
C47 C48 1.24(3) .
C47 H47A 0.9300 .
C48 C49 1.40(3) .
C48 H48A 0.9300 .
C49 C53 1.36(3) .
C49 C50 1.43(3) .
C50 C51 1.36(3) .
C50 H50A 0.9300 .
C51 C52 1.34(2) .
C51 H51A 0.9300 .
C52 H52A 0.9300 .
C53 C54 1.39(2) .
C55 C56 1.38(3) .
C55 H55A 0.9300 .
C56 C57 1.36(3) .
C56 H56A 0.9300 .
C57 C58 1.44(3) .
C57 H57A 0.9300 .
C58 C66 1.33(2) .
C58 C59 1.47(3) .
C59 C60 1.36(3) .
C59 H59A 0.9300 .
C60 C61 1.44(3) .
C60 H60A 0.9300 .
C61 C62 1.34(3) .
C61 C65 1.37(2) .
C62 C63 1.35(3) .
C62 H62A 0.9300 .
C63 C64 1.38(2) .
C63 H63A 0.9300 .
C64 H64A 0.9300 .
C65 C66 1.45(2) .
C67 C68 1.45(2) .
C67 H67A 0.9300 .
C68 C69 1.36(2) .
C68 H68A 0.9300 .
C69 C70 1.40(3) .
C69 H69A 0.9300 .
C70 C78 1.38(2) .
C70 C71 1.50(3) .
C71 C72 1.28(3) .
C71 H71A 0.9300 .
C72 C73 1.42(3) .
C72 H72A 0.9300 .
C73 C74 1.36(3) .
C73 C77 1.42(2) .
C74 C75 1.39(3) .
C74 H74A 0.9300 .
C75 C76 1.41(2) .
C75 H75A 0.9300 .
C76 H76A 0.9300 .
C77 C78 1.39(2) .
C79 C80 1.40(2) .
C79 H79A 0.9300 .
C80 C81 1.36(3) .
C80 H80A 0.9300 .
C81 C82 1.41(3) .
C81 H81A 0.9300 .
C82 C90 1.36(2) .
C82 C83 1.49(3) .
C83 C84 1.29(3) .
C83 H83A 0.9300 .
C84 C85 1.40(2) .
C84 H84A 0.9300 .
C85 C89 1.35(2) .
C85 C86 1.42(2) .
C86 C87 1.34(2) .
C86 H86A 0.9300 .
C87 C88 1.42(2) .
C87 H87A 0.9300 .
C88 H88A 0.9300 .
C89 C90 1.41(2) .
C91 C92 1.39(2) .
C91 H91A 0.9300 .
C92 C93 1.37(2) .
C92 H92A 0.9300 .
C93 C94 1.39(3) .
C93 H93A 0.9300 .
C94 C102 1.43(3) .
C94 C95 1.46(3) .
C95 C96 1.35(3) .
C95 H95A 0.9300 .
C96 C97 1.40(3) .
C96 H96A 0.9300 .
C97 C98 1.39(3) .
C97 C101 1.45(2) .
C98 C99 1.34(3) .
C98 H98A 0.9300 .
C99 C100 1.37(2) .
C99 H99A 0.9300 .
C100 H10B 0.9300 .
C101 C102 1.45(3) .
C103 C104 1.41(2) .
C103 H10C 0.9300 .
C104 C105 1.40(3) .
C104 H10E 0.9300 .
C105 C106 1.40(3) .
C105 H10F 0.9300 .
C106 C107 1.42(2) .
C106 C108 1.44(3) .
C107 C107 1.41(4) 3_655
C108 C108 1.31(4) 3_655
C108 H10D 0.9300 .
N16 C109 1.3900 .
N16 C113 1.3900 .
N16 H16B 0.8600 .
C109 C110 1.3900 .
C109 C114 1.555(10) .
C110 C111 1.3900 .
C110 H11A 0.9300 .
C111 C112 1.3900 .
C111 H11B 0.9300 .
C112 C113 1.3900 .
C112 H11C 0.9300 .
C113 H11D 0.9300 .
C114 H11E 0.9600 .
C114 H11F 0.9600 .
C114 H11G 0.9600 .
N17 C115 1.3900 .
N17 C119 1.3900 .
N17 H17A 0.8600 .
C115 C116 1.3900 .
C115 C120 1.524(6) .
C116 C117 1.3900 .
C116 H11H 0.9300 .
C117 C118 1.3900 .
C117 H11I 0.9300 .
C118 C119 1.3900 .
C118 H11J 0.9300 .
C119 H11K 0.9300 .
C120 H12A 0.9600 .
C120 H12B 0.9600 .
C120 H12C 0.9600 .
O36 H36B 0.8201 .
O36 H36C 0.8199 .
